data_1569835
loop_
_publ_author_name
'Jimbo, Atsuhiro'
'Li, Chifeng'
'Yonesato, Kentaro'
'Ushiyama, Tomoki'
'Yamaguchi, Kazuya'
'Suzuki, Kosuke'

_publ_section_title
;
 Molecular hybrids of trivacant lacunary polyoxomolybdate and multidentate
 organic ligands.
;
_journal_issue 37
_journal_name_full 'Chemical science'
_journal_page_first 10280
_journal_page_last 10284
_journal_paper_doi 10.1039/d3sc03713d
_journal_volume 14
_journal_year 2023
_chemical_formula_sum 'C66 H126 Cu Mo9 N5 O39 P3'
_chemical_formula_weight 2633.62
_space_group_crystal_system monoclinic
_space_group_IT_number 9
_space_group_name_Hall 'C -2yc'
_space_group_name_H-M_alt 'C 1 c 1'
_atom_sites_solution_hydrogens geom
_audit_creation_method SHELXL-2018/3
_audit_update_record
;
2023-07-18 deposited with the CCDC.	2023-08-24 downloaded from the CCDC.
;
_cell_angle_alpha 90.0
_cell_angle_beta 105.5757(15)
_cell_angle_gamma 90.0
_cell_formula_units_Z 4
_cell_length_a 27.4763(4)
_cell_length_b 21.2915(3)
_cell_length_c 17.3843(3)
_cell_measurement_reflns_used 47230
_cell_measurement_temperature 93(2)
_cell_measurement_theta_max 31.1260
_cell_measurement_theta_min 2.2590
_cell_volume 9796.5(3)
_computing_cell_refinement 'CrysAlisPro 1.171.40.53 (Rigaku OD, 2019)'
_computing_data_collection 'CrysAlisPro 1.171.40.53 (Rigaku OD, 2019)'
_computing_data_reduction 'CrysAlisPro 1.171.40.53 (Rigaku OD, 2019)'
_computing_structure_refinement 'SHELXL-2018/3 (Sheldrick, 2018)'
_computing_structure_solution 'SHELXT-2018/2 (Sheldrick, 2018)'
_diffrn_ambient_temperature 93(2)
_diffrn_detector_area_resol_mean 10.0000
_diffrn_measured_fraction_theta_full 1.000
_diffrn_measured_fraction_theta_max 0.822
_diffrn_measurement_device_type 'XtaLAB Synergy R, HyPix'
_diffrn_measurement_method '\w scans'
_diffrn_radiation_type MoK\a
_diffrn_radiation_wavelength 0.71073
_diffrn_reflns_av_R_equivalents 0.0333
_diffrn_reflns_av_unetI/netI 0.0344
_diffrn_reflns_Laue_measured_fraction_full 1.000
_diffrn_reflns_Laue_measured_fraction_max 0.822
_diffrn_reflns_limit_h_max 37
_diffrn_reflns_limit_h_min -39
_diffrn_reflns_limit_k_max 29
_diffrn_reflns_limit_k_min -30
_diffrn_reflns_limit_l_max 23
_diffrn_reflns_limit_l_min -22
_diffrn_reflns_number 72602
_diffrn_reflns_point_group_measured_fraction_full 0.945
_diffrn_reflns_point_group_measured_fraction_max 0.708
_diffrn_reflns_theta_full 25.242
_diffrn_reflns_theta_max 31.184
_diffrn_reflns_theta_min 1.868
_diffrn_source 'micro-focus sealed X-ray tube'
_exptl_absorpt_coefficient_mu 1.454
_exptl_absorpt_correction_T_max 1.00000
_exptl_absorpt_correction_T_min 0.94948
_exptl_absorpt_correction_type multi-scan
_exptl_absorpt_process_details
;
CrysAlisPro 1.171.40.53 (Rigaku Oxford Diffraction, 2019)
Empirical absorption correction using spherical harmonics,
 implemented in SCALE3 ABSPACK scaling algorithm.
;
_exptl_crystal_colour Blue
_exptl_crystal_density_diffrn 1.786
_exptl_crystal_density_method 'Not measured'
_exptl_crystal_description Block
_exptl_crystal_F_000 5284
_exptl_crystal_size_max 0.040
_exptl_crystal_size_mid 0.040
_exptl_crystal_size_min 0.040
_refine_diff_density_max 2.140
_refine_diff_density_min -1.035
_refine_diff_density_rms 0.159
_refine_ls_abs_structure_details
;
 Flack x determined using 8472 quotients [(I+)-(I-)]/[(I+)+(I-)]
 (Parsons, Flack and Wagner, Acta Cryst. B69 (2013) 249-259).
;
_refine_ls_abs_structure_Flack 0.000(8)
_refine_ls_extinction_method none
_refine_ls_goodness_of_fit_ref 1.058
_refine_ls_hydrogen_treatment constr
_refine_ls_matrix_type full
_refine_ls_number_parameters 1108
_refine_ls_number_reflns 22455
_refine_ls_number_restraints 245
_refine_ls_restrained_S_all 1.093
_refine_ls_R_factor_all 0.0412
_refine_ls_R_factor_gt 0.0381
_refine_ls_shift/su_max 0.008
_refine_ls_shift/su_mean 0.000
_refine_ls_structure_factor_coef Fsqd
_refine_ls_weighting_details 'w=1/[\s^2^(Fo^2^)+(0.0611P)^2^+34.4978P] where P=(Fo^2^+2Fc^2^)/3'
_refine_ls_weighting_scheme calc
_refine_ls_wR_factor_gt 0.1002
_refine_ls_wR_factor_ref 0.1024
_reflns_Friedel_coverage 0.722
_reflns_Friedel_fraction_full 0.891
_reflns_Friedel_fraction_max 0.594
_reflns_number_gt 21155
_reflns_number_total 22455
_reflns_threshold_expression 'I > 2\s(I)'
_cod_data_source_file d3sc03713d2.cif
_cod_data_source_block shelx_CCDC1
_cod_depositor_comments 'Adding full bibliography for 1569834--1569837.cif.'
_cod_original_cell_volume 9796.6(2)
_cod_original_sg_symbol_H-M 'C c'
_cod_database_code 1569835
_shelx_shelxl_version_number 2018/3
_shelx_space_group_comment
;
The symmetry employed for this shelxl refinement is uniquely defined
by the following loop, which should always be used as a source of
symmetry information in preference to the above space-group names.
They are only intended as comments.
;
_shelx_estimated_absorpt_t_min 0.944
_shelx_estimated_absorpt_t_max 0.944

loop_
_space_group_symop_operation_xyz
'x, y, z'
'x, -y, z+1/2'
'x+1/2, y+1/2, z'
'x+1/2, -y+1/2, z+1/2'

loop_
_atom_site_label
_atom_site_type_symbol
_atom_site_fract_x
_atom_site_fract_y
_atom_site_fract_z
_atom_site_U_iso_or_equiv
_atom_site_adp_type
_atom_site_occupancy
_atom_site_site_symmetry_order
_atom_site_calc_flag
_atom_site_refinement_flags_posn
_atom_site_refinement_flags_adp
_atom_site_refinement_flags_occupancy
_atom_site_disorder_assembly
_atom_site_disorder_group
Mo1 Mo 0.52993(2) 0.31167(3) 0.70438(3) 0.01650(11) Uani 1 1 d . . . . .
Mo2 Mo 0.52685(2) 0.15452(2) 0.69635(3) 0.01763(11) Uani 1 1 d . . . . .
Mo3 Mo 0.44200(2) 0.07619(2) 0.53177(3) 0.01622(11) Uani 1 1 d . . . . .
Mo4 Mo 0.36784(2) 0.15614(2) 0.37949(3) 0.01476(11) Uani 1 1 d . . . . .
Mo5 Mo 0.35512(2) 0.32846(2) 0.40341(3) 0.01437(11) Uani 1 1 d . . . . .
Mo6 Mo 0.43236(2) 0.40160(2) 0.55536(3) 0.01444(11) Uani 1 1 d . . . . .
Mo7 Mo 0.54866(2) 0.32377(3) 0.50708(3) 0.01600(11) Uani 1 1 d . . . . .
Mo8 Mo 0.55152(2) 0.16430(3) 0.49382(3) 0.01689(11) Uani 1 1 d . . . . .
Mo9 Mo 0.47001(2) 0.25148(3) 0.35035(3) 0.01524(11) Uani 1 1 d . . . . .
Cu1 Cu 0.35216(4) 0.19614(4) 0.67438(6) 0.02324(18) Uani 1 1 d . . . . .
P1 P 0.44734(6) 0.23840(7) 0.53973(10) 0.0111(3) Uani 1 1 d . . . . .
P2 P 0.45737(7) 0.23207(8) 0.79354(11) 0.0211(3) Uani 1 1 d . . . . .
P3 P 0.32176(7) 0.10808(8) 0.52625(12) 0.0208(3) Uani 1 1 d . . . . .
O1 O 0.38397(18) 0.3984(2) 0.6011(3) 0.0196(9) Uani 1 1 d . . . . .
O2 O 0.31148(18) 0.3308(2) 0.4580(3) 0.0210(10) Uani 1 1 d . . . . .
O3 O 0.4014(2) 0.2372(2) 0.7564(4) 0.0277(11) Uani 1 1 d . . . . .
O4 O 0.3098(2) 0.1550(2) 0.5847(3) 0.0262(11) Uani 1 1 d . . . . .
O5 O 0.48457(19) 0.2911(2) 0.7768(3) 0.0212(10) Uani 1 1 d . . . . .
O6 O 0.4796(2) 0.1715(2) 0.7685(3) 0.0252(11) Uani 1 1 d . . . . .
O7 O 0.37270(19) 0.0759(2) 0.5612(3) 0.0231(10) Uani 1 1 d . . . . .
O8 O 0.31651(18) 0.1379(2) 0.4455(3) 0.0222(10) Uani 1 1 d . . . . .
O9 O 0.47426(18) 0.2356(2) 0.6287(3) 0.0155(9) Uani 1 1 d . . . . .
O10 O 0.41516(17) 0.1802(2) 0.5123(3) 0.0145(8) Uani 1 1 d . . . . .
O11 O 0.41422(16) 0.2973(2) 0.5206(3) 0.0143(8) Uani 1 1 d . . . . .
O12 O 0.48861(17) 0.24185(19) 0.4925(3) 0.0133(8) Uani 1 1 d . . . . .
O13 O 0.55839(19) 0.2298(2) 0.7411(3) 0.0219(10) Uani 1 1 d . . . . .
O14 O 0.47203(19) 0.1022(2) 0.6370(3) 0.0188(9) Uani 1 1 d . . . . .
O15 O 0.39748(17) 0.0802(2) 0.4249(3) 0.0172(9) Uani 1 1 d . . . . .
O16 O 0.34727(17) 0.2397(2) 0.3809(3) 0.0181(9) Uani 1 1 d . . . . .
O17 O 0.39568(17) 0.4006(2) 0.4468(3) 0.0169(9) Uani 1 1 d . . . . .
O18 O 0.48219(18) 0.3666(2) 0.6502(3) 0.0175(9) Uani 1 1 d . . . . .
O19 O 0.56017(18) 0.3085(2) 0.6218(3) 0.0197(9) Uani 1 1 d . . . . .
O20 O 0.55353(18) 0.1561(2) 0.6125(3) 0.0194(9) Uani 1 1 d . . . . .
O21 O 0.49533(18) 0.1020(2) 0.4977(3) 0.0184(9) Uani 1 1 d . . . . .
O22 O 0.42412(18) 0.1813(2) 0.3494(3) 0.0177(9) Uani 1 1 d . . . . .
O23 O 0.42242(17) 0.3047(2) 0.3585(3) 0.0173(9) Uani 1 1 d . . . . .
O24 O 0.49842(17) 0.3745(2) 0.5105(3) 0.0164(9) Uani 1 1 d . . . . .
O25 O 0.58586(19) 0.2380(2) 0.5156(3) 0.0205(10) Uani 1 1 d . . . . .
O26 O 0.52195(18) 0.1791(2) 0.3893(3) 0.0188(9) Uani 1 1 d . . . . .
O27 O 0.52715(18) 0.3045(2) 0.3960(3) 0.0192(9) Uani 1 1 d . . . . .
O28 O 0.5694(2) 0.3590(2) 0.7711(3) 0.0240(10) Uani 1 1 d . . . . .
O29 O 0.5640(2) 0.1011(2) 0.7562(3) 0.0249(11) Uani 1 1 d . . . . .
O30 O 0.4496(2) -0.0026(2) 0.5398(3) 0.0250(10) Uani 1 1 d . . . . .
O31 O 0.33003(18) 0.1289(2) 0.2926(3) 0.0216(10) Uani 1 1 d . . . . .
O32 O 0.32382(19) 0.3591(2) 0.3130(3) 0.0220(10) Uani 1 1 d . . . . .
O33 O 0.45074(19) 0.4781(2) 0.5650(3) 0.0211(10) Uani 1 1 d . . . . .
O34 O 0.59817(19) 0.3706(3) 0.5081(3) 0.0255(11) Uani 1 1 d . . . . .
O35 O 0.59687(19) 0.1123(2) 0.4890(3) 0.0249(10) Uani 1 1 d . . . . .
O36 O 0.4706(2) 0.2531(2) 0.2536(3) 0.0247(11) Uani 1 1 d . . . . .
N31 N 0.3448(3) 0.1294(3) 0.7499(5) 0.0330(15) Uani 1 1 d . U . . .
C11 C 0.4679(4) 0.2295(5) 0.9002(5) 0.043(2) Uani 1 1 d . U . . .
C12 C 0.4958(7) 0.2690(6) 0.9491(7) 0.078(3) Uani 1 1 d . U . . .
H12 H 0.512911 0.300897 0.928434 0.093 Uiso 1 1 calc R U . . .
C13 C 0.5017(9) 0.2664(7) 1.0316(9) 0.094(4) Uani 1 1 d . U . . .
H13 H 0.524788 0.293162 1.067397 0.113 Uiso 1 1 calc R U . . .
C14 C 0.4732(7) 0.2242(7) 1.0583(9) 0.077(3) Uani 1 1 d . U . . .
H14 H 0.473202 0.225480 1.112945 0.093 Uiso 1 1 calc R U . . .
C15 C 0.4454(7) 0.1817(9) 1.0119(9) 0.090(4) Uani 1 1 d . U . . .
H15 H 0.427336 0.151405 1.033394 0.108 Uiso 1 1 calc R U . . .
C16 C 0.4429(7) 0.1815(8) 0.9313(8) 0.084(4) Uani 1 1 d . U . . .
H16 H 0.424671 0.149552 0.897275 0.100 Uiso 1 1 calc R U . . .
C21 C 0.2742(3) 0.0476(4) 0.5093(5) 0.0300(17) Uani 1 1 d . . . . .
C22 C 0.2272(4) 0.0576(6) 0.4606(10) 0.070(4) Uani 1 1 d . . . . .
H22 H 0.220093 0.097533 0.435675 0.084 Uiso 1 1 calc R U . . .
C23 C 0.1889(5) 0.0129(7) 0.4452(11) 0.082(5) Uani 1 1 d . . . . .
H23 H 0.156635 0.021729 0.410276 0.099 Uiso 1 1 calc R U . . .
C24 C 0.1995(6) -0.0452(6) 0.4823(10) 0.080(5) Uani 1 1 d . . . . .
H24 H 0.174184 -0.076833 0.473932 0.096 Uiso 1 1 calc R U . . .
C26 C 0.2840(5) -0.0112(6) 0.5421(8) 0.065(4) Uani 1 1 d . . . . .
H26 H 0.317354 -0.020754 0.572764 0.078 Uiso 1 1 calc R U . . .
C31 C 0.3208(5) 0.1414(6) 0.8046(8) 0.064(3) Uani 1 1 d . U . . .
H31 H 0.307015 0.182204 0.805786 0.077 Uiso 1 1 calc R U . . .
C32 C 0.3145(5) 0.0984(5) 0.8597(8) 0.064(3) Uani 1 1 d . U . . .
H32 H 0.295351 0.108843 0.895918 0.076 Uiso 1 1 calc R U . . .
C33 C 0.3356(5) 0.0413(5) 0.8621(7) 0.054(2) Uani 1 1 d . U . . .
H33 H 0.333896 0.011299 0.901743 0.065 Uiso 1 1 calc R U . . .
C34 C 0.3593(7) 0.0289(6) 0.8056(9) 0.080(3) Uani 1 1 d . U . . .
H34 H 0.375275 -0.010623 0.805585 0.096 Uiso 1 1 calc R U . . .
C35 C 0.3607(6) 0.0728(5) 0.7473(8) 0.068(3) Uani 1 1 d . U . . .
H35 H 0.373921 0.060765 0.704199 0.081 Uiso 1 1 calc R U . . .
C25B C 0.2476(7) -0.0564(6) 0.5321(12) 0.096(6) Uani 1 1 d . . . . .
H25B H 0.255148 -0.095419 0.559175 0.116 Uiso 1 1 calc R U . . .
O1W O 0.3418(2) 0.2753(2) 0.6138(4) 0.0277(11) Uani 1 1 d . . . . .
N1 N 0.4501(3) 0.5054(3) 0.3091(4) 0.0353(16) Uani 1 1 d . . . . .
C111 C 0.4219(4) 0.5674(4) 0.2931(5) 0.038(2) Uani 1 1 d . . . . .
H11A H 0.409468 0.573375 0.234581 0.046 Uiso 1 1 calc R U . . .
H11B H 0.445955 0.601818 0.314399 0.046 Uiso 1 1 calc R U . . .
C112 C 0.3768(4) 0.5733(5) 0.3293(6) 0.046(2) Uani 1 1 d . . . . .
H11C H 0.350709 0.542055 0.303930 0.055 Uiso 1 1 calc R U . . .
H11D H 0.388180 0.563642 0.387109 0.055 Uiso 1 1 calc R U . . .
C113 C 0.3540(5) 0.6376(6) 0.3181(9) 0.068(4) Uani 1 1 d . . . . .
H11E H 0.380112 0.668062 0.345694 0.082 Uiso 1 1 calc R U . . .
H11F H 0.345071 0.647755 0.260422 0.082 Uiso 1 1 calc R U . . .
C114 C 0.3093(7) 0.6471(7) 0.3466(9) 0.082(5) Uani 1 1 d . . . . .
H11G H 0.297626 0.690530 0.336323 0.123 Uiso 1 1 calc R U . . .
H11H H 0.282545 0.618336 0.318563 0.123 Uiso 1 1 calc R U . . .
H11I H 0.317696 0.638707 0.404105 0.123 Uiso 1 1 calc R U . . .
C121 C 0.4873(4) 0.5023(4) 0.2597(5) 0.039(2) Uani 1 1 d . . . . .
H12A H 0.505970 0.542507 0.265322 0.047 Uiso 1 1 calc R U . . .
H12B H 0.468372 0.497760 0.202843 0.047 Uiso 1 1 calc R U . . .
C122 C 0.5256(4) 0.4485(4) 0.2818(6) 0.042(2) Uani 1 1 d . . . . .
H12C H 0.550378 0.458471 0.333140 0.050 Uiso 1 1 calc R U . . .
H12D H 0.507671 0.409609 0.289305 0.050 Uiso 1 1 calc R U . . .
C123 C 0.5532(4) 0.4371(6) 0.2196(8) 0.057(3) Uani 1 1 d . . . . .
H12E H 0.572534 0.475224 0.213609 0.068 Uiso 1 1 calc R U . . .
H12F H 0.528532 0.428598 0.167587 0.068 Uiso 1 1 calc R U . . .
C124 C 0.5896(5) 0.3810(7) 0.2428(9) 0.075(4) Uani 1 1 d . . . . .
H12G H 0.607252 0.374391 0.201390 0.112 Uiso 1 1 calc R U . . .
H12H H 0.614335 0.389742 0.293864 0.112 Uiso 1 1 calc R U . . .
H12I H 0.570391 0.343177 0.247903 0.112 Uiso 1 1 calc R U . . .
C131 C 0.4125(4) 0.4506(4) 0.2856(6) 0.039(2) Uani 1 1 d . . . . .
H13A H 0.431432 0.410688 0.298125 0.047 Uiso 1 1 calc R U . . .
H13B H 0.388652 0.452595 0.319369 0.047 Uiso 1 1 calc R U . . .
C132 C 0.3825(4) 0.4489(5) 0.2002(6) 0.048(2) Uani 1 1 d . . . . .
H13C H 0.385864 0.489503 0.174403 0.057 Uiso 1 1 calc R U . . .
H13D H 0.346307 0.442489 0.197096 0.057 Uiso 1 1 calc R U . . .
C133 C 0.4014(7) 0.3944(7) 0.1548(8) 0.079(5) Uani 1 1 d . . . . .
H13E H 0.437528 0.400672 0.157823 0.095 Uiso 1 1 calc R U . . .
H13F H 0.397790 0.353703 0.180223 0.095 Uiso 1 1 calc R U . . .
C134 C 0.3704(6) 0.3935(7) 0.0674(8) 0.075(4) Uani 1 1 d . . . . .
H13G H 0.382349 0.359384 0.039259 0.112 Uiso 1 1 calc R U . . .
H13H H 0.334670 0.386833 0.064576 0.112 Uiso 1 1 calc R U . . .
H13I H 0.374322 0.433700 0.042224 0.112 Uiso 1 1 calc R U . . .
C141 C 0.4758(4) 0.4989(4) 0.3972(5) 0.044(2) Uani 1 1 d . . . . .
H14A H 0.492137 0.457153 0.406982 0.053 Uiso 1 1 calc R U . . .
H14B H 0.449831 0.500817 0.427080 0.053 Uiso 1 1 calc R U . . .
C142 C 0.5155(5) 0.5494(4) 0.4295(6) 0.049(3) Uani 1 1 d . . . . .
H14C H 0.531562 0.561790 0.387168 0.059 Uiso 1 1 calc R U . . .
H14D H 0.498890 0.586978 0.444438 0.059 Uiso 1 1 calc R U . . .
C143 C 0.5560(4) 0.5262(4) 0.5021(6) 0.042(2) Uani 1 1 d . . . . .
H14E H 0.539953 0.512854 0.544039 0.051 Uiso 1 1 calc R U . . .
H14F H 0.573364 0.489395 0.486917 0.051 Uiso 1 1 calc R U . . .
C144 C 0.5938(5) 0.5768(6) 0.5342(8) 0.058(3) Uani 1 1 d . . . . .
H14G H 0.619431 0.560947 0.580773 0.087 Uiso 1 1 calc R U . . .
H14H H 0.610007 0.589605 0.492889 0.087 Uiso 1 1 calc R U . . .
H14I H 0.576641 0.613034 0.549936 0.087 Uiso 1 1 calc R U . . .
N2 N 0.7080(3) 0.2600(3) 0.7259(5) 0.0329(16) Uani 1 1 d . . . . .
C211 C 0.7187(4) 0.2552(5) 0.8159(6) 0.044(2) Uani 1 1 d . U . . .
H21A H 0.735095 0.214212 0.832889 0.052 Uiso 1 1 calc R U . . .
H21B H 0.743226 0.288390 0.840272 0.052 Uiso 1 1 calc R U . . .
C212 C 0.6742(4) 0.2609(7) 0.8489(7) 0.063(3) Uani 1 1 d . U . . .
H21C H 0.645787 0.236612 0.814848 0.076 Uiso 1 1 calc R U . . .
H21D H 0.663799 0.305495 0.846943 0.076 Uiso 1 1 calc R U . . .
C213 C 0.6845(6) 0.2380(9) 0.9326(10) 0.086(4) Uani 1 1 d . U . . .
H21E H 0.710652 0.264725 0.967883 0.104 Uiso 1 1 calc R U . . .
H21F H 0.697689 0.194482 0.935822 0.104 Uiso 1 1 calc R U . . .
C214 C 0.6371(8) 0.2393(11) 0.9607(14) 0.114(5) Uani 1 1 d . U . . .
H21G H 0.644721 0.224074 1.015815 0.171 Uiso 1 1 calc R U . . .
H21H H 0.624346 0.282484 0.958235 0.171 Uiso 1 1 calc R U . . .
H21I H 0.611400 0.212331 0.926215 0.171 Uiso 1 1 calc R U . . .
C221 C 0.6796(3) 0.3201(4) 0.6946(7) 0.043(2) Uani 1 1 d . . . . .
H22A H 0.648064 0.321083 0.711942 0.052 Uiso 1 1 calc R U . . .
H22B H 0.669746 0.318751 0.635496 0.052 Uiso 1 1 calc R U . . .
C222 C 0.7085(4) 0.3810(4) 0.7214(7) 0.046(2) Uani 1 1 d . . . . .
H22C H 0.736589 0.385066 0.696027 0.055 Uiso 1 1 calc R U . . .
H22D H 0.722865 0.380888 0.780039 0.055 Uiso 1 1 calc R U . . .
C223 C 0.6715(4) 0.4362(5) 0.6965(8) 0.052(3) Uani 1 1 d . . . . .
H22E H 0.655334 0.434355 0.638303 0.062 Uiso 1 1 calc R U . . .
H22F H 0.644742 0.433528 0.724664 0.062 Uiso 1 1 calc R U . . .
C224 C 0.7002(5) 0.4980(5) 0.7172(10) 0.072(4) Uani 1 1 d . . . . .
H22G H 0.676630 0.533207 0.701311 0.108 Uiso 1 1 calc R U . . .
H22H H 0.715859 0.499838 0.774854 0.108 Uiso 1 1 calc R U . . .
H22I H 0.726425 0.500663 0.688704 0.108 Uiso 1 1 calc R U . . .
C231 C 0.6746(4) 0.2063(4) 0.6852(6) 0.040(2) Uani 1 1 d . . . . .
H23A H 0.671825 0.207493 0.627267 0.048 Uiso 1 1 calc R U . . .
H23B H 0.640339 0.212028 0.692257 0.048 Uiso 1 1 calc R U . . .
C232 C 0.6947(4) 0.1420(4) 0.7181(8) 0.054(3) Uani 1 1 d . . . . .
H23C H 0.732125 0.143167 0.732791 0.065 Uiso 1 1 calc R U . . .
H23D H 0.684311 0.133909 0.767429 0.065 Uiso 1 1 calc R U . . .
C233 C 0.6771(4) 0.0883(5) 0.6613(8) 0.054(3) Uani 1 1 d . . . . .
H23E H 0.640296 0.092450 0.636554 0.065 Uiso 1 1 calc R U . . .
H23F H 0.682858 0.048279 0.691440 0.065 Uiso 1 1 calc R U . . .
C234 C 0.7047(5) 0.0863(7) 0.5955(9) 0.069(4) Uani 1 1 d . . . . .
H23G H 0.692162 0.050771 0.559780 0.103 Uiso 1 1 calc R U . . .
H23H H 0.698499 0.125495 0.564830 0.103 Uiso 1 1 calc R U . . .
H23I H 0.741042 0.081343 0.619694 0.103 Uiso 1 1 calc R U . . .
C241 C 0.7581(3) 0.2588(4) 0.7051(5) 0.0317(18) Uani 1 1 d . . . . .
H24A H 0.778703 0.294186 0.733192 0.038 Uiso 1 1 calc R U . . .
H24B H 0.775764 0.219559 0.727185 0.038 Uiso 1 1 calc R U . . .
C242 C 0.7575(4) 0.2625(5) 0.6180(6) 0.045(2) Uani 1 1 d . . . . .
H24C H 0.738272 0.300052 0.593367 0.054 Uiso 1 1 calc R U . . .
H24D H 0.740557 0.224871 0.589454 0.054 Uiso 1 1 calc R U . . .
C243 C 0.8119(4) 0.2664(7) 0.6108(9) 0.068(4) Uani 1 1 d . . . . .
H24E H 0.828610 0.304329 0.638750 0.082 Uiso 1 1 calc R U . . .
H24F H 0.831221 0.229127 0.636325 0.082 Uiso 1 1 calc R U . . .
C244 C 0.8115(8) 0.2691(9) 0.5231(12) 0.100(6) Uani 1 1 d . . . . .
H24G H 0.846312 0.271542 0.518843 0.149 Uiso 1 1 calc R U . . .
H24H H 0.795301 0.231204 0.495835 0.149 Uiso 1 1 calc R U . . .
H24I H 0.792696 0.306242 0.498254 0.149 Uiso 1 1 calc R U . . .
N3 N 0.5928(2) 0.0860(3) 0.2441(4) 0.0284(13) Uani 1 1 d . U . . .
C311 C 0.5431(4) 0.0641(8) 0.2510(8) 0.069(3) Uani 1 1 d D U . . .
H31A H 0.544377 0.066176 0.308406 0.082 Uiso 1 1 calc R U . . .
H31B H 0.540674 0.019062 0.236355 0.082 Uiso 1 1 calc R U . . .
C312 C 0.4942(4) 0.0934(6) 0.2069(8) 0.071(3) Uani 1 1 d D U . . .
H31C H 0.488158 0.087387 0.148594 0.086 Uiso 1 1 calc R U . . .
H31D H 0.494258 0.138911 0.218334 0.086 Uiso 1 1 calc R U . . .
C313 C 0.4529(4) 0.0587(5) 0.2380(7) 0.054(3) Uani 1 1 d D U . . .
H31E H 0.451402 0.012961 0.227086 0.065 Uiso 1 1 calc R U . . .
H31F H 0.455789 0.066729 0.295126 0.065 Uiso 1 1 calc R U . . .
C314 C 0.4099(5) 0.0952(6) 0.1818(7) 0.069(3) Uani 1 1 d D U . . .
H31G H 0.377548 0.081525 0.189721 0.104 Uiso 1 1 calc R U . . .
H31H H 0.414473 0.140218 0.193286 0.104 Uiso 1 1 calc R U . . .
H31I H 0.410158 0.087336 0.126367 0.104 Uiso 1 1 calc R U . . .
C321 C 0.5921(5) 0.1045(6) 0.1651(8) 0.075(3) Uani 1 1 d D U . . .
H32A H 0.627662 0.112768 0.165690 0.090 Uiso 1 1 calc R U . . .
H32B H 0.574516 0.145558 0.155776 0.090 Uiso 1 1 calc R U . . .
C322 C 0.5706(5) 0.0666(8) 0.0939(7) 0.078(3) Uani 1 1 d D U . . .
H32C H 0.563345 0.028440 0.121496 0.093 Uiso 1 1 calc R U . . .
H32D H 0.537412 0.087956 0.076709 0.093 Uiso 1 1 calc R U . . .
C323 C 0.5694(6) 0.0371(9) 0.0176(7) 0.100(4) Uani 1 1 d D U . . .
H32E H 0.561793 -0.007685 0.024058 0.120 Uiso 1 1 calc R U . . .
H32F H 0.604753 0.038449 0.013933 0.120 Uiso 1 1 calc R U . . .
C324 C 0.5385(6) 0.0546(9) -0.0615(7) 0.096(5) Uani 1 1 d D U . . .
H32G H 0.545828 0.026397 -0.101508 0.144 Uiso 1 1 calc R U . . .
H32H H 0.502661 0.051283 -0.063028 0.144 Uiso 1 1 calc R U . . .
H32I H 0.546136 0.097971 -0.073274 0.144 Uiso 1 1 calc R U . . .
C331 C 0.5984(5) 0.1391(6) 0.2992(8) 0.079(3) Uani 1 1 d D U . . .
H33A H 0.566602 0.163630 0.283705 0.095 Uiso 1 1 calc R U . . .
H33B H 0.601094 0.121779 0.353050 0.095 Uiso 1 1 calc R U . . .
C332 C 0.6401(6) 0.1831(6) 0.3064(10) 0.098(4) Uani 1 1 d D U . . .
H33C H 0.643192 0.179188 0.251166 0.118 Uiso 1 1 calc R U . . .
H33D H 0.667436 0.155823 0.337850 0.118 Uiso 1 1 calc R U . . .
C333 C 0.6660(7) 0.2432(6) 0.3259(11) 0.100(4) Uani 1 1 d D U . . .
H33E H 0.650408 0.271317 0.280675 0.120 Uiso 1 1 calc R U . . .
H33F H 0.701010 0.235597 0.322831 0.120 Uiso 1 1 calc R U . . .
C334 C 0.6711(8) 0.2819(9) 0.3994(10) 0.102(5) Uani 1 1 d D U . . .
H33G H 0.690544 0.319930 0.396130 0.153 Uiso 1 1 calc R U . . .
H33H H 0.637496 0.293616 0.403827 0.153 Uiso 1 1 calc R U . . .
H33I H 0.688698 0.257473 0.446483 0.153 Uiso 1 1 calc R U . . .
C341 C 0.6311(6) 0.0415(7) 0.2803(8) 0.090(4) Uani 1 1 d D U . . .
H34A H 0.662179 0.056028 0.267155 0.108 Uiso 1 1 calc R U . . .
H34B H 0.621276 0.001792 0.250599 0.108 Uiso 1 1 calc R U . . .
C342 C 0.6469(7) 0.0239(8) 0.3655(9) 0.104(5) Uani 1 1 d D U . . .
H34C H 0.617090 0.008612 0.381694 0.125 Uiso 1 1 calc R U . . .
H34D H 0.659879 0.061655 0.397769 0.125 Uiso 1 1 calc R U . . .
C343 C 0.6878(6) -0.0270(7) 0.3836(8) 0.087(4) Uani 1 1 d D U . . .
H34E H 0.687408 -0.044096 0.436443 0.104 Uiso 1 1 calc R U . . .
H34F H 0.674578 -0.060886 0.344616 0.104 Uiso 1 1 calc R U . . .
C344 C 0.7428(7) -0.0210(7) 0.3863(9) 0.086(4) Uani 1 1 d . U . . .
H34G H 0.759393 -0.061868 0.399544 0.129 Uiso 1 1 calc R U . . .
H34H H 0.745884 -0.007199 0.334076 0.129 Uiso 1 1 calc R U . . .
H34I H 0.758875 0.009801 0.427052 0.129 Uiso 1 1 calc R U . . .
O1A O 0.2649(5) 0.2475(5) 0.6971(8) 0.091(3) Uani 1 1 d . U . . .
O2A O 0.1862(7) 0.2711(8) 0.6456(10) 0.135(5) Uani 1 1 d . U . . .
N1A N 0.2212(7) 0.2336(8) 0.6629(10) 0.096(3) Uani 1 1 d . U . . .
C1A C 0.2063(7) 0.1663(9) 0.6391(13) 0.103(5) Uani 1 1 d . U . . .
H1AA H 0.170041 0.164390 0.612468 0.155 Uiso 1 1 calc R U . . .
H1AB H 0.225369 0.151198 0.602516 0.155 Uiso 1 1 calc R U . . .
H1AC H 0.213829 0.139724 0.686884 0.155 Uiso 1 1 calc R U . . .

loop_
_atom_site_aniso_label
_atom_site_aniso_U_11
_atom_site_aniso_U_22
_atom_site_aniso_U_33
_atom_site_aniso_U_23
_atom_site_aniso_U_13
_atom_site_aniso_U_12
Mo1 0.0195(3) 0.0155(2) 0.0128(3) -0.00232(19) 0.0016(2) -0.0001(2)
Mo2 0.0217(3) 0.0146(2) 0.0149(3) 0.00107(19) 0.0020(2) 0.0045(2)
Mo3 0.0181(3) 0.0104(2) 0.0191(3) 0.00117(19) 0.0032(2) 0.00140(19)
Mo4 0.0145(2) 0.0117(2) 0.0165(3) -0.00082(18) 0.0015(2) -0.00026(18)
Mo5 0.0151(2) 0.0119(2) 0.0156(3) 0.00072(18) 0.0032(2) 0.00162(18)
Mo6 0.0182(3) 0.0111(2) 0.0147(3) -0.00086(18) 0.0057(2) 0.00022(18)
Mo7 0.0139(2) 0.0166(2) 0.0186(3) -0.0026(2) 0.0064(2) -0.00306(19)
Mo8 0.0143(2) 0.0183(2) 0.0184(3) -0.0032(2) 0.0051(2) 0.0027(2)
Mo9 0.0177(3) 0.0163(2) 0.0131(3) -0.00132(19) 0.0064(2) -0.00025(19)
Cu1 0.0293(5) 0.0162(4) 0.0272(5) 0.0007(3) 0.0129(4) -0.0010(3)
P1 0.0128(7) 0.0094(6) 0.0111(7) -0.0002(5) 0.0035(5) -0.0007(5)
P2 0.0310(10) 0.0181(8) 0.0160(8) 0.0017(6) 0.0094(7) 0.0024(7)
P3 0.0202(8) 0.0162(8) 0.0280(9) 0.0011(6) 0.0100(7) -0.0023(6)
O1 0.021(2) 0.019(2) 0.019(2) -0.0015(17) 0.0063(19) 0.0008(18)
O2 0.017(2) 0.020(2) 0.027(3) 0.0004(19) 0.0061(19) 0.0021(18)
O3 0.032(3) 0.020(2) 0.033(3) -0.003(2) 0.013(2) -0.006(2)
O4 0.026(3) 0.021(2) 0.034(3) -0.002(2) 0.012(2) 0.002(2)
O5 0.032(3) 0.019(2) 0.013(2) -0.0031(17) 0.0069(19) -0.0018(19)
O6 0.038(3) 0.020(2) 0.021(3) 0.0036(19) 0.015(2) 0.005(2)
O7 0.020(2) 0.020(2) 0.030(3) 0.0097(19) 0.007(2) 0.0021(18)
O8 0.018(2) 0.017(2) 0.034(3) 0.004(2) 0.011(2) -0.0010(18)
O9 0.020(2) 0.0107(19) 0.017(2) 0.0010(16) 0.0065(18) 0.0013(16)
O10 0.017(2) 0.0108(19) 0.016(2) 0.0020(16) 0.0052(17) 0.0016(16)
O11 0.015(2) 0.014(2) 0.015(2) -0.0009(16) 0.0050(17) -0.0009(16)
O12 0.015(2) 0.0123(19) 0.013(2) -0.0014(15) 0.0047(17) -0.0014(16)
O13 0.024(3) 0.022(2) 0.017(2) -0.0029(18) 0.0010(19) 0.0020(19)
O14 0.025(2) 0.017(2) 0.016(2) 0.0016(17) 0.0071(19) 0.0009(18)
O15 0.016(2) 0.015(2) 0.021(2) -0.0019(17) 0.0049(18) 0.0019(16)
O16 0.013(2) 0.018(2) 0.021(2) 0.0008(17) 0.0010(18) 0.0007(17)
O17 0.019(2) 0.014(2) 0.019(2) 0.0025(16) 0.0053(18) 0.0015(16)
O18 0.022(2) 0.015(2) 0.016(2) -0.0020(17) 0.0063(18) -0.0003(17)
O19 0.017(2) 0.017(2) 0.024(3) -0.0040(18) 0.0040(19) 0.0000(17)
O20 0.019(2) 0.019(2) 0.018(2) -0.0026(17) 0.0017(19) 0.0031(17)
O21 0.019(2) 0.014(2) 0.022(2) -0.0023(17) 0.0052(19) 0.0026(17)
O22 0.020(2) 0.015(2) 0.016(2) -0.0014(17) 0.0024(18) 0.0002(17)
O23 0.019(2) 0.015(2) 0.017(2) 0.0016(17) 0.0046(18) -0.0014(17)
O24 0.020(2) 0.014(2) 0.016(2) 0.0027(16) 0.0077(18) -0.0011(16)
O25 0.018(2) 0.022(2) 0.021(3) -0.0035(18) 0.0063(19) -0.0001(18)
O26 0.018(2) 0.023(2) 0.016(2) -0.0022(18) 0.0065(18) 0.0026(18)
O27 0.021(2) 0.018(2) 0.021(2) -0.0028(17) 0.0103(19) -0.0024(18)
O28 0.029(3) 0.022(2) 0.018(2) -0.0071(19) 0.001(2) -0.002(2)
O29 0.031(3) 0.018(2) 0.022(3) 0.0023(18) -0.001(2) 0.0054(19)
O30 0.034(3) 0.014(2) 0.026(3) -0.0011(19) 0.007(2) -0.001(2)
O31 0.019(2) 0.017(2) 0.027(3) -0.0038(18) 0.003(2) -0.0014(17)
O32 0.023(2) 0.018(2) 0.023(3) 0.0033(19) 0.002(2) 0.0041(18)
O33 0.027(3) 0.016(2) 0.020(2) -0.0008(17) 0.006(2) -0.0003(18)
O34 0.021(2) 0.029(3) 0.028(3) -0.006(2) 0.009(2) -0.005(2)
O35 0.024(3) 0.027(3) 0.026(3) -0.006(2) 0.010(2) 0.004(2)
O36 0.033(3) 0.026(3) 0.018(3) -0.0010(19) 0.012(2) 0.002(2)
N31 0.044(4) 0.021(3) 0.039(4) 0.006(3) 0.022(3) 0.003(3)
C11 0.078(6) 0.042(4) 0.016(4) 0.009(3) 0.027(4) 0.013(4)
C12 0.151(9) 0.046(5) 0.034(5) -0.004(4) 0.021(6) -0.024(6)
C13 0.174(10) 0.051(6) 0.055(6) -0.015(5) 0.028(7) -0.013(7)
C14 0.135(9) 0.060(6) 0.053(6) -0.005(5) 0.054(6) 0.013(6)
C15 0.116(9) 0.109(8) 0.048(6) 0.022(6) 0.030(6) -0.020(7)
C16 0.101(8) 0.110(8) 0.039(5) 0.025(6) 0.016(6) -0.024(7)
C21 0.031(4) 0.024(4) 0.043(5) -0.006(3) 0.022(4) -0.008(3)
C22 0.040(6) 0.048(6) 0.112(12) -0.005(7) 0.002(6) -0.026(5)
C23 0.046(7) 0.088(10) 0.120(13) -0.039(10) 0.033(8) -0.034(7)
C24 0.099(11) 0.056(7) 0.118(12) -0.046(8) 0.084(10) -0.056(8)
C26 0.078(9) 0.045(6) 0.071(8) 0.015(6) 0.017(7) -0.025(6)
C31 0.090(7) 0.049(5) 0.073(6) 0.023(5) 0.056(5) 0.024(5)
C32 0.083(6) 0.050(5) 0.081(7) 0.024(5) 0.061(5) 0.019(5)
C33 0.084(6) 0.034(4) 0.065(6) 0.023(4) 0.055(5) 0.017(4)
C34 0.137(8) 0.049(5) 0.079(7) 0.034(5) 0.070(6) 0.048(6)
C35 0.113(7) 0.045(5) 0.065(6) 0.023(4) 0.058(5) 0.045(5)
C25B 0.115(14) 0.041(7) 0.138(16) 0.014(8) 0.042(12) -0.038(8)
O1W 0.034(3) 0.018(2) 0.035(3) 0.005(2) 0.016(2) -0.001(2)
N1 0.058(5) 0.028(3) 0.019(3) 0.008(3) 0.009(3) -0.008(3)
C111 0.060(6) 0.030(4) 0.021(4) 0.012(3) 0.004(4) -0.014(4)
C112 0.069(7) 0.036(5) 0.036(5) 0.009(4) 0.022(5) 0.003(4)
C113 0.073(8) 0.060(7) 0.074(9) 0.029(7) 0.024(7) -0.004(6)
C114 0.137(15) 0.060(8) 0.060(9) -0.006(6) 0.044(9) -0.006(9)
C121 0.054(5) 0.033(4) 0.029(4) 0.009(3) 0.006(4) -0.012(4)
C122 0.054(6) 0.037(5) 0.030(5) 0.005(4) 0.004(4) -0.015(4)
C123 0.052(6) 0.066(7) 0.058(7) 0.025(6) 0.023(5) 0.001(5)
C124 0.064(8) 0.080(9) 0.081(10) 0.020(8) 0.020(7) 0.018(7)
C131 0.053(6) 0.026(4) 0.035(5) 0.009(3) 0.006(4) -0.010(4)
C132 0.066(7) 0.046(5) 0.031(5) 0.000(4) 0.011(4) -0.021(5)
C133 0.110(12) 0.073(9) 0.040(7) 0.015(6) -0.005(7) -0.010(8)
C134 0.099(11) 0.069(8) 0.048(7) -0.010(6) 0.007(7) -0.021(8)
C141 0.072(7) 0.032(4) 0.024(4) 0.006(3) 0.007(4) -0.011(4)
C142 0.079(7) 0.030(4) 0.034(5) 0.005(4) 0.006(5) -0.019(5)
C143 0.049(5) 0.032(4) 0.047(6) 0.007(4) 0.013(4) -0.007(4)
C144 0.060(7) 0.057(7) 0.055(7) -0.012(5) 0.011(6) -0.020(5)
N2 0.025(3) 0.030(3) 0.034(4) 0.002(3) -0.009(3) -0.002(3)
C211 0.025(4) 0.061(6) 0.034(5) -0.004(4) -0.010(4) 0.001(4)
C212 0.036(5) 0.101(8) 0.047(6) 0.003(5) 0.001(4) 0.003(5)
C213 0.058(7) 0.137(10) 0.065(7) 0.011(7) 0.018(6) 0.011(7)
C214 0.088(10) 0.163(13) 0.099(11) 0.022(10) 0.038(9) 0.024(10)
C221 0.028(4) 0.027(4) 0.063(7) 0.011(4) -0.008(4) 0.001(3)
C222 0.029(4) 0.036(5) 0.065(7) -0.004(4) -0.002(4) 0.004(4)
C223 0.032(5) 0.046(6) 0.068(7) 0.005(5) -0.002(5) 0.008(4)
C224 0.063(7) 0.036(5) 0.100(11) -0.005(6) -0.008(7) 0.019(5)
C231 0.034(4) 0.033(4) 0.044(5) 0.009(4) -0.006(4) -0.011(4)
C232 0.045(6) 0.031(4) 0.076(8) 0.014(5) -0.002(5) -0.010(4)
C233 0.037(5) 0.032(5) 0.079(8) 0.015(5) -0.008(5) -0.005(4)
C234 0.042(6) 0.069(8) 0.093(11) 0.012(7) 0.015(6) -0.004(6)
C241 0.020(4) 0.030(4) 0.036(5) 0.000(3) -0.007(3) -0.004(3)
C242 0.035(5) 0.048(5) 0.044(6) 0.020(4) -0.003(4) -0.018(4)
C243 0.031(5) 0.093(10) 0.075(8) -0.003(7) 0.005(6) -0.002(6)
C244 0.110(14) 0.092(12) 0.122(13) 0.012(10) 0.075(12) -0.012(10)
N3 0.025(3) 0.032(3) 0.034(3) 0.005(2) 0.017(3) 0.004(2)
C311 0.050(5) 0.113(8) 0.048(6) -0.001(6) 0.022(5) -0.001(6)
C312 0.068(6) 0.080(7) 0.076(7) -0.024(6) 0.036(6) -0.008(6)
C313 0.051(5) 0.049(5) 0.077(6) -0.041(5) 0.042(5) -0.024(4)
C314 0.113(9) 0.058(6) 0.048(6) -0.019(5) 0.041(6) -0.001(6)
C321 0.057(6) 0.102(8) 0.069(7) -0.002(6) 0.025(5) 0.003(6)
C322 0.059(6) 0.132(9) 0.057(6) -0.032(6) 0.041(5) -0.038(6)
C323 0.101(8) 0.149(10) 0.058(7) -0.022(7) 0.034(7) -0.041(8)
C324 0.115(10) 0.140(12) 0.043(6) -0.027(7) 0.040(7) -0.049(9)
C331 0.079(7) 0.071(6) 0.075(7) -0.006(5) -0.001(6) 0.013(5)
C332 0.116(8) 0.057(6) 0.085(8) 0.003(6) -0.037(7) -0.017(6)
C333 0.101(8) 0.060(6) 0.113(8) -0.016(6) -0.017(8) 0.003(6)
C334 0.104(6) 0.092(6) 0.101(6) -0.005(4) 0.013(5) -0.001(5)
C341 0.078(7) 0.061(6) 0.104(8) 0.017(6) -0.023(7) 0.009(6)
C342 0.112(9) 0.094(8) 0.088(8) 0.014(7) -0.005(7) 0.049(7)
C343 0.111(9) 0.094(8) 0.052(6) 0.009(6) 0.018(6) 0.073(7)
C344 0.136(11) 0.070(7) 0.068(8) 0.018(6) 0.056(8) 0.043(8)
O1A 0.100(8) 0.086(7) 0.105(8) 0.003(6) 0.059(7) -0.008(6)
O2A 0.127(9) 0.160(10) 0.122(10) -0.004(8) 0.044(8) 0.065(8)
N1A 0.096(7) 0.104(7) 0.109(8) 0.003(6) 0.063(7) 0.025(6)
C1A 0.090(9) 0.103(10) 0.129(12) -0.014(9) 0.050(9) 0.001(9)

loop_
_atom_type_symbol
_atom_type_description
_atom_type_scat_dispersion_real
_atom_type_scat_dispersion_imag
_atom_type_scat_source
C C 0.0033 0.0016 'International Tables Vol C Tables 4.2.6.8 and 6.1.1.4'
Cu Cu 0.3201 1.2651 'International Tables Vol C Tables 4.2.6.8 and 6.1.1.4'
Mo Mo -1.6832 0.6857 'International Tables Vol C Tables 4.2.6.8 and 6.1.1.4'
N N 0.0061 0.0033 'International Tables Vol C Tables 4.2.6.8 and 6.1.1.4'
O O 0.0106 0.0060 'International Tables Vol C Tables 4.2.6.8 and 6.1.1.4'
P P 0.1023 0.0942 'International Tables Vol C Tables 4.2.6.8 and 6.1.1.4'
H H 0.0000 0.0000 'International Tables Vol C Tables 4.2.6.8 and 6.1.1.4'

loop_
_geom_angle_atom_site_label_1
_geom_angle_atom_site_label_2
_geom_angle_atom_site_label_3
_geom_angle
_geom_angle_site_symmetry_1
_geom_angle_site_symmetry_3
_geom_angle_publ_flag
O28 Mo1 O18 102.3(2) . . ?
O28 Mo1 O19 102.4(2) . . ?
O18 Mo1 O19 91.9(2) . . ?
O28 Mo1 O13 100.5(2) . . ?
O18 Mo1 O13 156.3(2) . . ?
O19 Mo1 O13 89.8(2) . . ?
O28 Mo1 O5 95.2(2) . . ?
O18 Mo1 O5 89.0(2) . . ?
O19 Mo1 O5 161.8(2) . . ?
O13 Mo1 O5 82.2(2) . . ?
O28 Mo1 O9 170.9(2) . . ?
O18 Mo1 O9 83.35(18) . . ?
O19 Mo1 O9 84.34(18) . . ?
O13 Mo1 O9 73.28(18) . . ?
O5 Mo1 O9 77.67(17) . . ?
O29 Mo2 O20 101.7(2) . . ?
O29 Mo2 O13 100.6(2) . . ?
O20 Mo2 O13 94.4(2) . . ?
O29 Mo2 O14 101.3(2) . . ?
O20 Mo2 O14 90.4(2) . . ?
O13 Mo2 O14 156.1(2) . . ?
O29 Mo2 O6 96.8(2) . . ?
O20 Mo2 O6 161.5(2) . . ?
O13 Mo2 O6 84.0(2) . . ?
O14 Mo2 O6 84.2(2) . . ?
O29 Mo2 O9 172.3(2) . . ?
O20 Mo2 O9 84.85(19) . . ?
O13 Mo2 O9 74.66(19) . . ?
O14 Mo2 O9 82.52(18) . . ?
O6 Mo2 O9 76.92(18) . . ?
O30 Mo3 O21 103.6(2) . . ?
O30 Mo3 O14 101.5(2) . . ?
O21 Mo3 O14 92.7(2) . . ?
O30 Mo3 O15 98.9(2) . . ?
O21 Mo3 O15 91.8(2) . . ?
O14 Mo3 O15 157.4(2) . . ?
O30 Mo3 O7 94.4(2) . . ?
O21 Mo3 O7 161.59(19) . . ?
O14 Mo3 O7 87.3(2) . . ?
O15 Mo3 O7 81.6(2) . . ?
O30 Mo3 O10 169.1(2) . . ?
O21 Mo3 O10 85.22(18) . . ?
O14 Mo3 O10 84.29(18) . . ?
O15 Mo3 O10 74.02(18) . . ?
O7 Mo3 O10 76.46(17) . . ?
O31 Mo4 O22 102.0(2) . . ?
O31 Mo4 O16 102.9(2) . . ?
O22 Mo4 O16 90.4(2) . . ?
O31 Mo4 O15 99.9(2) . . ?
O22 Mo4 O15 93.9(2) . . ?
O16 Mo4 O15 155.4(2) . . ?
O31 Mo4 O8 94.8(2) . . ?
O22 Mo4 O8 163.2(2) . . ?
O16 Mo4 O8 85.3(2) . . ?
O15 Mo4 O8 83.7(2) . . ?
O31 Mo4 O10 170.1(2) . . ?
O22 Mo4 O10 86.07(18) . . ?
O16 Mo4 O10 82.58(18) . . ?
O15 Mo4 O10 73.55(18) . . ?
O8 Mo4 O10 77.25(18) . . ?
O32 Mo5 O2 104.1(2) . . ?
O32 Mo5 O17 98.7(2) . . ?
O2 Mo5 O17 100.2(2) . . ?
O32 Mo5 O16 100.8(2) . . ?
O2 Mo5 O16 94.8(2) . . ?
O17 Mo5 O16 151.70(19) . . ?
O32 Mo5 O23 91.4(2) . . ?
O2 Mo5 O23 163.5(2) . . ?
O17 Mo5 O23 82.64(18) . . ?
O16 Mo5 O23 76.54(18) . . ?
O32 Mo5 O11 166.7(2) . . ?
O2 Mo5 O11 87.2(2) . . ?
O17 Mo5 O11 72.06(17) . . ?
O16 Mo5 O11 84.95(18) . . ?
O23 Mo5 O11 78.17(16) . . ?
O33 Mo6 O1 103.8(2) . . ?
O33 Mo6 O17 100.0(2) . . ?
O1 Mo6 O17 101.0(2) . . ?
O33 Mo6 O18 99.0(2) . . ?
O1 Mo6 O18 92.7(2) . . ?
O17 Mo6 O18 153.06(19) . . ?
O33 Mo6 O24 92.0(2) . . ?
O1 Mo6 O24 161.7(2) . . ?
O17 Mo6 O24 85.02(19) . . ?
O18 Mo6 O24 75.47(18) . . ?
O33 Mo6 O11 168.5(2) . . ?
O1 Mo6 O11 86.78(19) . . ?
O17 Mo6 O11 73.08(17) . . ?
O18 Mo6 O11 84.78(17) . . ?
O24 Mo6 O11 78.43(16) . . ?
O34 Mo7 O24 105.9(2) . . ?
O34 Mo7 O27 99.7(2) . . ?
O24 Mo7 O27 97.6(2) . . ?
O34 Mo7 O19 100.2(2) . . ?
O24 Mo7 O19 88.9(2) . . ?
O27 Mo7 O19 156.4(2) . . ?
O34 Mo7 O25 98.0(2) . . ?
O24 Mo7 O25 155.3(2) . . ?
O27 Mo7 O25 84.1(2) . . ?
O19 Mo7 O25 80.78(19) . . ?
O34 Mo7 O12 167.4(2) . . ?
O24 Mo7 O12 85.71(18) . . ?
O27 Mo7 O12 73.50(18) . . ?
O19 Mo7 O12 84.50(18) . . ?
O25 Mo7 O12 71.07(17) . . ?
O35 Mo8 O26 101.7(2) . . ?
O35 Mo8 O25 103.2(2) . . ?
O26 Mo8 O25 97.3(2) . . ?
O35 Mo8 O21 98.6(2) . . ?
O26 Mo8 O21 90.4(2) . . ?
O25 Mo8 O21 154.8(2) . . ?
O35 Mo8 O20 100.0(2) . . ?
O26 Mo8 O20 155.1(2) . . ?
O25 Mo8 O20 89.5(2) . . ?
O21 Mo8 O20 74.33(19) . . ?
O35 Mo8 O12 175.8(2) . . ?
O26 Mo8 O12 74.98(18) . . ?
O25 Mo8 O12 74.86(19) . . ?
O21 Mo8 O12 84.16(16) . . ?
O20 Mo8 O12 83.82(17) . . ?
O36 Mo9 O23 105.8(2) . . ?
O36 Mo9 O27 100.0(2) . . ?
O23 Mo9 O27 97.5(2) . . ?
O36 Mo9 O22 100.8(2) . . ?
O23 Mo9 O22 90.1(2) . . ?
O27 Mo9 O22 155.0(2) . . ?
O36 Mo9 O26 98.6(2) . . ?
O23 Mo9 O26 154.9(2) . . ?
O27 Mo9 O26 83.6(2) . . ?
O22 Mo9 O26 79.72(19) . . ?
O36 Mo9 O12 167.0(2) . . ?
O23 Mo9 O12 85.95(19) . . ?
O27 Mo9 O12 72.55(18) . . ?
O22 Mo9 O12 84.36(18) . . ?
O26 Mo9 O12 70.37(17) . . ?
O4 Cu1 O3 172.2(3) . . ?
O4 Cu1 O1W 89.2(2) . . ?
O3 Cu1 O1W 88.8(2) . . ?
O4 Cu1 N31 93.7(3) . . ?
O3 Cu1 N31 90.7(3) . . ?
O1W Cu1 N31 160.6(3) . . ?
O10 P1 O9 111.6(3) . . ?
O10 P1 O11 109.7(3) . . ?
O9 P1 O11 110.5(3) . . ?
O10 P1 O12 108.3(2) . . ?
O9 P1 O12 108.1(3) . . ?
O11 P1 O12 108.6(2) . . ?
O3 P2 O5 110.8(3) . . ?
O3 P2 O6 112.2(3) . . ?
O5 P2 O6 112.6(3) . . ?
O3 P2 C11 107.9(4) . . ?
O5 P2 C11 105.6(4) . . ?
O6 P2 C11 107.5(4) . . ?
O8 P3 O4 111.1(3) . . ?
O8 P3 O7 114.0(3) . . ?
O4 P3 O7 111.6(3) . . ?
O8 P3 C21 105.4(4) . . ?
O4 P3 C21 107.5(3) . . ?
O7 P3 C21 106.9(3) . . ?
P2 O3 Cu1 137.0(4) . . ?
P3 O4 Cu1 131.2(3) . . ?
P2 O5 Mo1 134.7(3) . . ?
P2 O6 Mo2 132.9(3) . . ?
P3 O7 Mo3 134.0(3) . . ?
P3 O8 Mo4 132.9(3) . . ?
P1 O9 Mo2 127.0(2) . . ?
P1 O9 Mo1 126.9(2) . . ?
Mo2 O9 Mo1 90.32(17) . . ?
P1 O10 Mo3 126.4(3) . . ?
P1 O10 Mo4 126.8(3) . . ?
Mo3 O10 Mo4 90.33(15) . . ?
P1 O11 Mo6 130.8(3) . . ?
P1 O11 Mo5 131.0(3) . . ?
Mo6 O11 Mo5 90.30(15) . . ?
P1 O12 Mo7 124.0(2) . . ?
P1 O12 Mo8 125.9(2) . . ?
Mo7 O12 Mo8 91.51(16) . . ?
P1 O12 Mo9 124.0(3) . . ?
Mo7 O12 Mo9 89.80(15) . . ?
Mo8 O12 Mo9 91.27(15) . . ?
Mo2 O13 Mo1 121.7(3) . . ?
Mo3 O14 Mo2 140.0(3) . . ?
Mo4 O15 Mo3 122.0(2) . . ?
Mo4 O16 Mo5 156.5(3) . . ?
Mo6 O17 Mo5 119.8(2) . . ?
Mo1 O18 Mo6 155.8(3) . . ?
Mo1 O19 Mo7 143.4(3) . . ?
Mo2 O20 Mo8 155.2(3) . . ?
Mo3 O21 Mo8 153.0(3) . . ?
Mo4 O22 Mo9 144.1(3) . . ?
Mo9 O23 Mo5 150.2(2) . . ?
Mo7 O24 Mo6 152.2(2) . . ?
Mo8 O25 Mo7 121.7(3) . . ?
Mo8 O26 Mo9 122.6(2) . . ?
Mo7 O27 Mo9 122.7(3) . . ?
C35 N31 C31 116.6(9) . . ?
C35 N31 Cu1 123.4(7) . . ?
C31 N31 Cu1 119.9(6) . . ?
C12 C11 C16 118.8(11) . . ?
C12 C11 P2 124.2(9) . . ?
C16 C11 P2 117.0(9) . . ?
C11 C12 C13 122.3(13) . . ?
C11 C12 H12 118.9 . . ?
C13 C12 H12 118.9 . . ?
C14 C13 C12 117.3(15) . . ?
C14 C13 H13 121.3 . . ?
C12 C13 H13 121.3 . . ?
C15 C14 C13 122.8(13) . . ?
C15 C14 H14 118.6 . . ?
C13 C14 H14 118.6 . . ?
C14 C15 C16 119.2(15) . . ?
C14 C15 H15 120.4 . . ?
C16 C15 H15 120.4 . . ?
C15 C16 C11 119.0(15) . . ?
C15 C16 H16 120.5 . . ?
C11 C16 H16 120.5 . . ?
C22 C21 C26 116.9(9) . . ?
C22 C21 P3 121.0(7) . . ?
C26 C21 P3 122.1(8) . . ?
C21 C22 C23 123.7(13) . . ?
C21 C22 H22 118.1 . . ?
C23 C22 H22 118.1 . . ?
C24 C23 C22 117.9(15) . . ?
C24 C23 H23 121.0 . . ?
C22 C23 H23 121.0 . . ?
C23 C24 C25B 119.0(11) . . ?
C23 C24 H24 120.5 . . ?
C25B C24 H24 120.5 . . ?
C25B C26 C21 122.4(14) . . ?
C25B C26 H26 118.8 . . ?
C21 C26 H26 118.8 . . ?
N31 C31 C32 123.8(10) . . ?
N31 C31 H31 118.1 . . ?
C32 C31 H31 118.1 . . ?
C33 C32 C31 119.6(10) . . ?
C33 C32 H32 120.2 . . ?
C31 C32 H32 120.2 . . ?
C34 C33 C32 116.4(9) . . ?
C34 C33 H33 121.8 . . ?
C32 C33 H33 121.8 . . ?
C33 C34 C35 121.2(10) . . ?
C33 C34 H34 119.4 . . ?
C35 C34 H34 119.4 . . ?
N31 C35 C34 121.8(10) . . ?
N31 C35 H35 119.1 . . ?
C34 C35 H35 119.1 . . ?
C26 C25B C24 120.0(14) . . ?
C26 C25B H25B 120.0 . . ?
C24 C25B H25B 120.0 . . ?
C121 N1 C141 111.8(8) . . ?
C121 N1 C111 109.0(6) . . ?
C141 N1 C111 109.9(7) . . ?
C121 N1 C131 109.1(7) . . ?
C141 N1 C131 107.3(6) . . ?
C111 N1 C131 109.6(7) . . ?
N1 C111 C112 115.1(7) . . ?
N1 C111 H11A 108.5 . . ?
C112 C111 H11A 108.5 . . ?
N1 C111 H11B 108.5 . . ?
C112 C111 H11B 108.5 . . ?
H11A C111 H11B 107.5 . . ?
C113 C112 C111 112.0(9) . . ?
C113 C112 H11C 109.2 . . ?
C111 C112 H11C 109.2 . . ?
C113 C112 H11D 109.2 . . ?
C111 C112 H11D 109.2 . . ?
H11C C112 H11D 107.9 . . ?
C114 C113 C112 116.3(11) . . ?
C114 C113 H11E 108.2 . . ?
C112 C113 H11E 108.2 . . ?
C114 C113 H11F 108.2 . . ?
C112 C113 H11F 108.2 . . ?
H11E C113 H11F 107.4 . . ?
C113 C114 H11G 109.5 . . ?
C113 C114 H11H 109.5 . . ?
H11G C114 H11H 109.5 . . ?
C113 C114 H11I 109.5 . . ?
H11G C114 H11I 109.5 . . ?
H11H C114 H11I 109.5 . . ?
N1 C121 C122 114.6(7) . . ?
N1 C121 H12A 108.6 . . ?
C122 C121 H12A 108.6 . . ?
N1 C121 H12B 108.6 . . ?
C122 C121 H12B 108.6 . . ?
H12A C121 H12B 107.6 . . ?
C123 C122 C121 112.7(8) . . ?
C123 C122 H12C 109.0 . . ?
C121 C122 H12C 109.0 . . ?
C123 C122 H12D 109.0 . . ?
C121 C122 H12D 109.0 . . ?
H12C C122 H12D 107.8 . . ?
C122 C123 C124 110.8(10) . . ?
C122 C123 H12E 109.5 . . ?
C124 C123 H12E 109.5 . . ?
C122 C123 H12F 109.5 . . ?
C124 C123 H12F 109.5 . . ?
H12E C123 H12F 108.1 . . ?
C123 C124 H12G 109.5 . . ?
C123 C124 H12H 109.5 . . ?
H12G C124 H12H 109.5 . . ?
C123 C124 H12I 109.5 . . ?
H12G C124 H12I 109.5 . . ?
H12H C124 H12I 109.5 . . ?
C132 C131 N1 115.7(7) . . ?
C132 C131 H13A 108.3 . . ?
N1 C131 H13A 108.3 . . ?
C132 C131 H13B 108.3 . . ?
N1 C131 H13B 108.3 . . ?
H13A C131 H13B 107.4 . . ?
C131 C132 C133 110.5(10) . . ?
C131 C132 H13C 109.6 . . ?
C133 C132 H13C 109.6 . . ?
C131 C132 H13D 109.6 . . ?
C133 C132 H13D 109.6 . . ?
H13C C132 H13D 108.1 . . ?
C134 C133 C132 109.8(12) . . ?
C134 C133 H13E 109.7 . . ?
C132 C133 H13E 109.7 . . ?
C134 C133 H13F 109.7 . . ?
C132 C133 H13F 109.7 . . ?
H13E C133 H13F 108.2 . . ?
C133 C134 H13G 109.5 . . ?
C133 C134 H13H 109.5 . . ?
H13G C134 H13H 109.5 . . ?
C133 C134 H13I 109.5 . . ?
H13G C134 H13I 109.5 . . ?
H13H C134 H13I 109.5 . . ?
N1 C141 C142 113.7(7) . . ?
N1 C141 H14A 108.8 . . ?
C142 C141 H14A 108.8 . . ?
N1 C141 H14B 108.8 . . ?
C142 C141 H14B 108.8 . . ?
H14A C141 H14B 107.7 . . ?
C143 C142 C141 111.6(8) . . ?
C143 C142 H14C 109.3 . . ?
C141 C142 H14C 109.3 . . ?
C143 C142 H14D 109.3 . . ?
C141 C142 H14D 109.3 . . ?
H14C C142 H14D 108.0 . . ?
C144 C143 C142 110.8(8) . . ?
C144 C143 H14E 109.5 . . ?
C142 C143 H14E 109.5 . . ?
C144 C143 H14F 109.5 . . ?
C142 C143 H14F 109.5 . . ?
H14E C143 H14F 108.1 . . ?
C143 C144 H14G 109.5 . . ?
C143 C144 H14H 109.5 . . ?
H14G C144 H14H 109.5 . . ?
C143 C144 H14I 109.5 . . ?
H14G C144 H14I 109.5 . . ?
H14H C144 H14I 109.5 . . ?
C241 N2 C211 108.0(6) . . ?
C241 N2 C231 110.5(7) . . ?
C211 N2 C231 110.7(7) . . ?
C241 N2 C221 110.1(7) . . ?
C211 N2 C221 111.3(8) . . ?
C231 N2 C221 106.2(6) . . ?
C212 C211 N2 116.2(8) . . ?
C212 C211 H21A 108.2 . . ?
N2 C211 H21A 108.2 . . ?
C212 C211 H21B 108.2 . . ?
N2 C211 H21B 108.2 . . ?
H21A C211 H21B 107.4 . . ?
C211 C212 C213 112.9(10) . . ?
C211 C212 H21C 109.0 . . ?
C213 C212 H21C 109.0 . . ?
C211 C212 H21D 109.0 . . ?
C213 C212 H21D 109.0 . . ?
H21C C212 H21D 107.8 . . ?
C212 C213 C214 110.9(14) . . ?
C212 C213 H21E 109.5 . . ?
C214 C213 H21E 109.5 . . ?
C212 C213 H21F 109.5 . . ?
C214 C213 H21F 109.5 . . ?
H21E C213 H21F 108.1 . . ?
C213 C214 H21G 109.5 . . ?
C213 C214 H21H 109.5 . . ?
H21G C214 H21H 109.5 . . ?
C213 C214 H21I 109.5 . . ?
H21G C214 H21I 109.5 . . ?
H21H C214 H21I 109.5 . . ?
N2 C221 C222 115.4(7) . . ?
N2 C221 H22A 108.4 . . ?
C222 C221 H22A 108.4 . . ?
N2 C221 H22B 108.4 . . ?
C222 C221 H22B 108.4 . . ?
H22A C221 H22B 107.5 . . ?
C221 C222 C223 108.2(8) . . ?
C221 C222 H22C 110.1 . . ?
C223 C222 H22C 110.0 . . ?
C221 C222 H22D 110.0 . . ?
C223 C222 H22D 110.0 . . ?
H22C C222 H22D 108.4 . . ?
C224 C223 C222 109.5(8) . . ?
C224 C223 H22E 109.8 . . ?
C222 C223 H22E 109.8 . . ?
C224 C223 H22F 109.8 . . ?
C222 C223 H22F 109.8 . . ?
H22E C223 H22F 108.2 . . ?
C223 C224 H22G 109.5 . . ?
C223 C224 H22H 109.5 . . ?
H22G C224 H22H 109.5 . . ?
C223 C224 H22I 109.5 . . ?
H22G C224 H22I 109.5 . . ?
H22H C224 H22I 109.5 . . ?
N2 C231 C232 112.9(7) . . ?
N2 C231 H23A 109.0 . . ?
C232 C231 H23A 109.0 . . ?
N2 C231 H23B 109.0 . . ?
C232 C231 H23B 109.0 . . ?
H23A C231 H23B 107.8 . . ?
C233 C232 C231 114.5(9) . . ?
C233 C232 H23C 108.6 . . ?
C231 C232 H23C 108.6 . . ?
C233 C232 H23D 108.6 . . ?
C231 C232 H23D 108.6 . . ?
H23C C232 H23D 107.6 . . ?
C232 C233 C234 111.9(10) . . ?
C232 C233 H23E 109.2 . . ?
C234 C233 H23E 109.2 . . ?
C232 C233 H23F 109.2 . . ?
C234 C233 H23F 109.2 . . ?
H23E C233 H23F 107.9 . . ?
C233 C234 H23G 109.5 . . ?
C233 C234 H23H 109.5 . . ?
H23G C234 H23H 109.5 . . ?
C233 C234 H23I 109.5 . . ?
H23G C234 H23I 109.5 . . ?
H23H C234 H23I 109.5 . . ?
C242 C241 N2 118.1(7) . . ?
C242 C241 H24A 107.8 . . ?
N2 C241 H24A 107.8 . . ?
C242 C241 H24B 107.8 . . ?
N2 C241 H24B 107.8 . . ?
H24A C241 H24B 107.1 . . ?
C241 C242 C243 109.6(9) . . ?
C241 C242 H24C 109.8 . . ?
C243 C242 H24C 109.8 . . ?
C241 C242 H24D 109.8 . . ?
C243 C242 H24D 109.8 . . ?
H24C C242 H24D 108.2 . . ?
C244 C243 C242 109.8(12) . . ?
C244 C243 H24E 109.7 . . ?
C242 C243 H24E 109.7 . . ?
C244 C243 H24F 109.7 . . ?
C242 C243 H24F 109.7 . . ?
H24E C243 H24F 108.2 . . ?
C243 C244 H24G 109.5 . . ?
C243 C244 H24H 109.5 . . ?
H24G C244 H24H 109.5 . . ?
C243 C244 H24I 109.5 . . ?
H24G C244 H24I 109.5 . . ?
H24H C244 H24I 109.5 . . ?
C321 N3 C341 115.1(9) . . ?
C321 N3 C331 112.9(8) . . ?
C341 N3 C331 106.7(10) . . ?
C321 N3 C311 113.1(9) . . ?
C341 N3 C311 110.0(10) . . ?
C331 N3 C311 97.3(9) . . ?
N3 C311 C312 123.4(11) . . ?
N3 C311 H31A 106.5 . . ?
C312 C311 H31A 106.5 . . ?
N3 C311 H31B 106.5 . . ?
C312 C311 H31B 106.5 . . ?
H31A C311 H31B 106.5 . . ?
C311 C312 C313 105.1(10) . . ?
C311 C312 H31C 110.7 . . ?
C313 C312 H31C 110.7 . . ?
C311 C312 H31D 110.7 . . ?
C313 C312 H31D 110.7 . . ?
H31C C312 H31D 108.8 . . ?
C314 C313 C312 92.7(10) . . ?
C314 C313 H31E 113.2 . . ?
C312 C313 H31E 113.2 . . ?
C314 C313 H31F 113.2 . . ?
C312 C313 H31F 113.2 . . ?
H31E C313 H31F 110.5 . . ?
C313 C314 H31G 109.5 . . ?
C313 C314 H31H 109.5 . . ?
H31G C314 H31H 109.5 . . ?
C313 C314 H31I 109.5 . . ?
H31G C314 H31I 109.5 . . ?
H31H C314 H31I 109.5 . . ?
N3 C321 C322 124.1(12) . . ?
N3 C321 H32A 106.3 . . ?
C322 C321 H32A 106.3 . . ?
N3 C321 H32B 106.3 . . ?
C322 C321 H32B 106.3 . . ?
H32A C321 H32B 106.4 . . ?
C323 C322 C321 155.6(12) . . ?
C323 C322 H32C 97.5 . . ?
C321 C322 H32C 97.5 . . ?
C323 C322 H32D 97.5 . . ?
C321 C322 H32D 97.5 . . ?
H32C C322 H32D 103.6 . . ?
C322 C323 C324 127.8(16) . . ?
C322 C323 H32E 105.4 . . ?
C324 C323 H32E 105.4 . . ?
C322 C323 H32F 105.4 . . ?
C324 C323 H32F 105.4 . . ?
H32E C323 H32F 106.0 . . ?
C323 C324 H32G 109.5 . . ?
C323 C324 H32H 109.5 . . ?
H32G C324 H32H 109.5 . . ?
C323 C324 H32I 109.5 . . ?
H32G C324 H32I 109.5 . . ?
H32H C324 H32I 109.5 . . ?
C332 C331 N3 119.6(12) . . ?
C332 C331 H33A 107.4 . . ?
N3 C331 H33A 107.4 . . ?
C332 C331 H33B 107.4 . . ?
N3 C331 H33B 107.4 . . ?
H33A C331 H33B 107.0 . . ?
C331 C332 C333 154.9(19) . . ?
C331 C332 H33C 97.7 . . ?
C333 C332 H33C 97.7 . . ?
C331 C332 H33D 97.7 . . ?
C333 C332 H33D 97.7 . . ?
H33C C332 H33D 103.7 . . ?
C332 C333 C334 127.5(18) . . ?
C332 C333 H33E 105.4 . . ?
C334 C333 H33E 105.4 . . ?
C332 C333 H33F 105.4 . . ?
C334 C333 H33F 105.4 . . ?
H33E C333 H33F 106.0 . . ?
C333 C334 H33G 109.5 . . ?
C333 C334 H33H 109.5 . . ?
H33G C334 H33H 109.5 . . ?
C333 C334 H33I 109.5 . . ?
H33G C334 H33I 109.5 . . ?
H33H C334 H33I 109.5 . . ?
N3 C341 C342 126.4(14) . . ?
N3 C341 H34A 105.7 . . ?
C342 C341 H34A 105.7 . . ?
N3 C341 H34B 105.7 . . ?
C342 C341 H34B 105.7 . . ?
H34A C341 H34B 106.2 . . ?
C341 C342 C343 112.8(13) . . ?
C341 C342 H34C 109.0 . . ?
C343 C342 H34C 109.0 . . ?
C341 C342 H34D 109.0 . . ?
C343 C342 H34D 109.0 . . ?
H34C C342 H34D 107.8 . . ?
C344 C343 C342 128.4(16) . . ?
C344 C343 H34E 105.2 . . ?
C342 C343 H34E 105.2 . . ?
C344 C343 H34F 105.2 . . ?
C342 C343 H34F 105.2 . . ?
H34E C343 H34F 105.9 . . ?
C343 C344 H34G 109.5 . . ?
C343 C344 H34H 109.5 . . ?
H34G C344 H34H 109.5 . . ?
C343 C344 H34I 109.5 . . ?
H34G C344 H34I 109.5 . . ?
H34H C344 H34I 109.5 . . ?
O1A N1A O2A 124(2) . . ?
O1A N1A C1A 121.3(15) . . ?
O2A N1A C1A 114(2) . . ?
N1A C1A H1AA 109.5 . . ?
N1A C1A H1AB 109.5 . . ?
H1AA C1A H1AB 109.5 . . ?
N1A C1A H1AC 109.5 . . ?
H1AA C1A H1AC 109.5 . . ?
H1AB C1A H1AC 109.5 . . ?

loop_
_geom_bond_atom_site_label_1
_geom_bond_atom_site_label_2
_geom_bond_distance
_geom_bond_site_symmetry_2
_geom_bond_publ_flag
Mo1 O28 1.691(5) . ?
Mo1 O18 1.820(5) . ?
Mo1 O19 1.842(5) . ?
Mo1 O13 1.946(5) . ?
Mo1 O5 2.043(5) . ?
Mo1 O9 2.370(5) . ?
Mo2 O29 1.687(5) . ?
Mo2 O20 1.799(5) . ?
Mo2 O13 1.888(5) . ?
Mo2 O14 1.934(5) . ?
Mo2 O6 2.064(5) . ?
Mo2 O9 2.353(4) . ?
Mo3 O30 1.691(5) . ?
Mo3 O21 1.807(5) . ?
Mo3 O14 1.877(5) . ?
Mo3 O15 1.933(5) . ?
Mo3 O7 2.100(5) . ?
Mo3 O10 2.330(4) . ?
Mo4 O31 1.690(5) . ?
Mo4 O22 1.840(5) . ?
Mo4 O16 1.868(5) . ?
Mo4 O15 1.886(5) . ?
Mo4 O8 2.080(5) . ?
Mo4 O10 2.381(5) . ?
Mo5 O32 1.706(5) . ?
Mo5 O2 1.718(5) . ?
Mo5 O17 1.928(5) . ?
Mo5 O16 1.931(5) . ?
Mo5 O23 2.249(5) . ?
Mo5 O11 2.335(5) . ?
Mo6 O33 1.699(5) . ?
Mo6 O1 1.724(5) . ?
Mo6 O17 1.886(5) . ?
Mo6 O18 1.983(5) . ?
Mo6 O24 2.236(5) . ?
Mo6 O11 2.321(4) . ?
Mo7 O34 1.683(5) . ?
Mo7 O24 1.766(5) . ?
Mo7 O27 1.906(5) . ?
Mo7 O19 1.961(5) . ?
Mo7 O25 2.079(5) . ?
Mo7 O12 2.367(4) . ?
Mo8 O35 1.685(5) . ?
Mo8 O26 1.808(5) . ?
Mo8 O25 1.818(5) . ?
Mo8 O21 2.051(5) . ?
Mo8 O20 2.056(5) . ?
Mo8 O12 2.386(4) . ?
Mo9 O36 1.687(5) . ?
Mo9 O23 1.765(5) . ?
Mo9 O27 1.924(5) . ?
Mo9 O22 1.952(5) . ?
Mo9 O26 2.085(5) . ?
Mo9 O12 2.395(5) . ?
Cu1 O4 1.892(6) . ?
Cu1 O3 1.895(6) . ?
Cu1 O1W 1.967(5) . ?
Cu1 N31 1.981(7) . ?
P1 O10 1.523(5) . ?
P1 O9 1.525(5) . ?
P1 O11 1.532(5) . ?
P1 O12 1.570(5) . ?
P2 O3 1.503(6) . ?
P2 O5 1.530(5) . ?
P2 O6 1.540(5) . ?
P2 C11 1.798(8) . ?
P3 O8 1.512(5) . ?
P3 O4 1.523(6) . ?
P3 O7 1.530(5) . ?
P3 C21 1.802(8) . ?
N31 C35 1.288(12) . ?
N31 C31 1.319(13) . ?
C11 C12 1.292(17) . ?
C11 C16 1.418(17) . ?
C12 C13 1.401(19) . ?
C12 H12 0.9500 . ?
C13 C14 1.35(2) . ?
C13 H13 0.9500 . ?
C14 C15 1.31(2) . ?
C14 H14 0.9500 . ?
C15 C16 1.385(19) . ?
C15 H15 0.9500 . ?
C16 H16 0.9500 . ?
C21 C22 1.357(15) . ?
C21 C26 1.370(14) . ?
C22 C23 1.391(15) . ?
C22 H22 0.9500 . ?
C23 C24 1.39(2) . ?
C23 H23 0.9500 . ?
C24 C25B 1.39(2) . ?
C24 H24 0.9500 . ?
C26 C25B 1.365(17) . ?
C26 H26 0.9500 . ?
C31 C32 1.369(15) . ?
C31 H31 0.9500 . ?
C32 C33 1.342(14) . ?
C32 H32 0.9500 . ?
C33 C34 1.341(15) . ?
C33 H33 0.9500 . ?
C34 C35 1.389(15) . ?
C34 H34 0.9500 . ?
C35 H35 0.9500 . ?
C25B H25B 0.9500 . ?
N1 C121 1.502(12) . ?
N1 C141 1.511(11) . ?
N1 C111 1.520(12) . ?
N1 C131 1.540(11) . ?
C111 C112 1.538(14) . ?
C111 H11A 0.9900 . ?
C111 H11B 0.9900 . ?
C112 C113 1.497(16) . ?
C112 H11C 0.9900 . ?
C112 H11D 0.9900 . ?
C113 C114 1.46(2) . ?
C113 H11E 0.9900 . ?
C113 H11F 0.9900 . ?
C114 H11G 0.9800 . ?
C114 H11H 0.9800 . ?
C114 H11I 0.9800 . ?
C121 C122 1.532(14) . ?
C121 H12A 0.9900 . ?
C121 H12B 0.9900 . ?
C122 C123 1.498(15) . ?
C122 H12C 0.9900 . ?
C122 H12D 0.9900 . ?
C123 C124 1.542(17) . ?
C123 H12E 0.9900 . ?
C123 H12F 0.9900 . ?
C124 H12G 0.9800 . ?
C124 H12H 0.9800 . ?
C124 H12I 0.9800 . ?
C131 C132 1.493(13) . ?
C131 H13A 0.9900 . ?
C131 H13B 0.9900 . ?
C132 C133 1.567(19) . ?
C132 H13C 0.9900 . ?
C132 H13D 0.9900 . ?
C133 C134 1.530(17) . ?
C133 H13E 0.9900 . ?
C133 H13F 0.9900 . ?
C134 H13G 0.9800 . ?
C134 H13H 0.9800 . ?
C134 H13I 0.9800 . ?
C141 C142 1.527(13) . ?
C141 H14A 0.9900 . ?
C141 H14B 0.9900 . ?
C142 C143 1.522(14) . ?
C142 H14C 0.9900 . ?
C142 H14D 0.9900 . ?
C143 C144 1.496(13) . ?
C143 H14E 0.9900 . ?
C143 H14F 0.9900 . ?
C144 H14G 0.9800 . ?
C144 H14H 0.9800 . ?
C144 H14I 0.9800 . ?
N2 C241 1.512(12) . ?
N2 C211 1.517(12) . ?
N2 C231 1.518(11) . ?
N2 C221 1.523(10) . ?
C211 C212 1.487(16) . ?
C211 H21A 0.9900 . ?
C211 H21B 0.9900 . ?
C212 C213 1.49(2) . ?
C212 H21C 0.9900 . ?
C212 H21D 0.9900 . ?
C213 C214 1.51(2) . ?
C213 H21E 0.9900 . ?
C213 H21F 0.9900 . ?
C214 H21G 0.9800 . ?
C214 H21H 0.9800 . ?
C214 H21I 0.9800 . ?
C221 C222 1.527(13) . ?
C221 H22A 0.9900 . ?
C221 H22B 0.9900 . ?
C222 C223 1.538(13) . ?
C222 H22C 0.9900 . ?
C222 H22D 0.9900 . ?
C223 C224 1.525(16) . ?
C223 H22E 0.9900 . ?
C223 H22F 0.9900 . ?
C224 H22G 0.9800 . ?
C224 H22H 0.9800 . ?
C224 H22I 0.9800 . ?
C231 C232 1.528(13) . ?
C231 H23A 0.9900 . ?
C231 H23B 0.9900 . ?
C232 C233 1.503(16) . ?
C232 H23C 0.9900 . ?
C232 H23D 0.9900 . ?
C233 C234 1.535(19) . ?
C233 H23E 0.9900 . ?
C233 H23F 0.9900 . ?
C234 H23G 0.9800 . ?
C234 H23H 0.9800 . ?
C234 H23I 0.9800 . ?
C241 C242 1.511(14) . ?
C241 H24A 0.9900 . ?
C241 H24B 0.9900 . ?
C242 C243 1.537(15) . ?
C242 H24C 0.9900 . ?
C242 H24D 0.9900 . ?
C243 C244 1.52(2) . ?
C243 H24E 0.9900 . ?
C243 H24F 0.9900 . ?
C244 H24G 0.9800 . ?
C244 H24H 0.9800 . ?
C244 H24I 0.9800 . ?
N3 C321 1.424(15) . ?
N3 C341 1.431(14) . ?
N3 C331 1.463(14) . ?
N3 C311 1.478(13) . ?
C311 C312 1.491(11) . ?
C311 H31A 0.9900 . ?
C311 H31B 0.9900 . ?
C312 C313 1.568(11) . ?
C312 H31C 0.9900 . ?
C312 H31D 0.9900 . ?
C313 C314 1.528(11) . ?
C313 H31E 0.9900 . ?
C313 H31F 0.9900 . ?
C314 H31G 0.9800 . ?
C314 H31H 0.9800 . ?
C314 H31I 0.9800 . ?
C321 C322 1.464(11) . ?
C321 H32A 0.9900 . ?
C321 H32B 0.9900 . ?
C322 C323 1.458(11) . ?
C322 H32C 0.9900 . ?
C322 H32D 0.9900 . ?
C323 C324 1.459(12) . ?
C323 H32E 0.9900 . ?
C323 H32F 0.9900 . ?
C324 H32G 0.9800 . ?
C324 H32H 0.9800 . ?
C324 H32I 0.9800 . ?
C331 C332 1.459(12) . ?
C331 H33A 0.9900 . ?
C331 H33B 0.9900 . ?
C332 C333 1.460(11) . ?
C332 H33C 0.9900 . ?
C332 H33D 0.9900 . ?
C333 C334 1.496(12) . ?
C333 H33E 0.9900 . ?
C333 H33F 0.9900 . ?
C334 H33G 0.9800 . ?
C334 H33H 0.9800 . ?
C334 H33I 0.9800 . ?
C341 C342 1.477(12) . ?
C341 H34A 0.9900 . ?
C341 H34B 0.9900 . ?
C342 C343 1.531(11) . ?
C342 H34C 0.9900 . ?
C342 H34D 0.9900 . ?
C343 C344 1.51(2) . ?
C343 H34E 0.9900 . ?
C343 H34F 0.9900 . ?
C344 H34G 0.9800 . ?
C344 H34H 0.9800 . ?
C344 H34I 0.9800 . ?
O1A N1A 1.22(2) . ?
O2A N1A 1.226(19) . ?
N1A C1A 1.52(2) . ?
C1A H1AA 0.9800 . ?
C1A H1AB 0.9800 . ?
C1A H1AC 0.9800 . ?

loop_
_geom_torsion_atom_site_label_1
_geom_torsion_atom_site_label_2
_geom_torsion_atom_site_label_3
_geom_torsion_atom_site_label_4
_geom_torsion
_geom_torsion_site_symmetry_1
_geom_torsion_site_symmetry_2
_geom_torsion_site_symmetry_3
_geom_torsion_site_symmetry_4
_geom_torsion_publ_flag
O5 P2 O3 Cu1 114.4(5) . . . . ?
O6 P2 O3 Cu1 -12.3(6) . . . . ?
C11 P2 O3 Cu1 -130.5(6) . . . . ?
O1W Cu1 O3 P2 -115.3(5) . . . . ?
N31 Cu1 O3 P2 84.2(5) . . . . ?
O8 P3 O4 Cu1 -108.0(4) . . . . ?
O7 P3 O4 Cu1 20.3(5) . . . . ?
C21 P3 O4 Cu1 137.2(5) . . . . ?
O1W Cu1 O4 P3 108.6(5) . . . . ?
N31 Cu1 O4 P3 -90.7(5) . . . . ?
O3 P2 O5 Mo1 -106.9(5) . . . . ?
O6 P2 O5 Mo1 19.5(5) . . . . ?
C11 P2 O5 Mo1 136.5(5) . . . . ?
O3 P2 O6 Mo2 110.1(5) . . . . ?
O5 P2 O6 Mo2 -15.6(6) . . . . ?
C11 P2 O6 Mo2 -131.5(5) . . . . ?
O8 P3 O7 Mo3 12.2(6) . . . . ?
O4 P3 O7 Mo3 -114.6(5) . . . . ?
C21 P3 O7 Mo3 128.2(5) . . . . ?
O4 P3 O8 Mo4 116.2(4) . . . . ?
O7 P3 O8 Mo4 -10.8(5) . . . . ?
C21 P3 O8 Mo4 -127.7(4) . . . . ?
O10 P1 O9 Mo2 54.2(4) . . . . ?
O11 P1 O9 Mo2 176.5(3) . . . . ?
O12 P1 O9 Mo2 -64.8(4) . . . . ?
O10 P1 O9 Mo1 179.3(3) . . . . ?
O11 P1 O9 Mo1 -58.4(4) . . . . ?
O12 P1 O9 Mo1 60.3(3) . . . . ?
O9 P1 O10 Mo3 -52.9(4) . . . . ?
O11 P1 O10 Mo3 -175.7(3) . . . . ?
O12 P1 O10 Mo3 66.0(4) . . . . ?
O9 P1 O10 Mo4 -176.9(3) . . . . ?
O11 P1 O10 Mo4 60.3(4) . . . . ?
O12 P1 O10 Mo4 -58.1(4) . . . . ?
O10 P1 O11 Mo6 172.3(3) . . . . ?
O9 P1 O11 Mo6 48.9(4) . . . . ?
O12 P1 O11 Mo6 -69.5(4) . . . . ?
O10 P1 O11 Mo5 -48.4(4) . . . . ?
O9 P1 O11 Mo5 -171.9(3) . . . . ?
O12 P1 O11 Mo5 69.8(4) . . . . ?
O10 P1 O12 Mo7 178.3(3) . . . . ?
O9 P1 O12 Mo7 -60.6(3) . . . . ?
O11 P1 O12 Mo7 59.3(4) . . . . ?
O10 P1 O12 Mo8 -59.9(4) . . . . ?
O9 P1 O12 Mo8 61.2(3) . . . . ?
O11 P1 O12 Mo8 -178.9(3) . . . . ?
O10 P1 O12 Mo9 61.6(3) . . . . ?
O9 P1 O12 Mo9 -177.4(2) . . . . ?
O11 P1 O12 Mo9 -57.5(3) . . . . ?
O29 Mo2 O13 Mo1 -174.5(3) . . . . ?
O20 Mo2 O13 Mo1 82.7(3) . . . . ?
O14 Mo2 O13 Mo1 -18.2(7) . . . . ?
O6 Mo2 O13 Mo1 -78.7(3) . . . . ?
O9 Mo2 O13 Mo1 -0.7(3) . . . . ?
O30 Mo3 O14 Mo2 119.8(4) . . . . ?
O21 Mo3 O14 Mo2 15.3(4) . . . . ?
O15 Mo3 O14 Mo2 -85.8(7) . . . . ?
O7 Mo3 O14 Mo2 -146.3(4) . . . . ?
O10 Mo3 O14 Mo2 -69.6(4) . . . . ?
O31 Mo4 O15 Mo3 -174.8(3) . . . . ?
O22 Mo4 O15 Mo3 82.4(3) . . . . ?
O16 Mo4 O15 Mo3 -17.1(7) . . . . ?
O8 Mo4 O15 Mo3 -80.9(3) . . . . ?
O10 Mo4 O15 Mo3 -2.4(2) . . . . ?
O31 Mo4 O16 Mo5 -145.7(7) . . . . ?
O22 Mo4 O16 Mo5 -43.3(8) . . . . ?
O15 Mo4 O16 Mo5 56.9(10) . . . . ?
O8 Mo4 O16 Mo5 120.5(8) . . . . ?
O10 Mo4 O16 Mo5 42.7(7) . . . . ?
O33 Mo6 O17 Mo5 -169.6(3) . . . . ?
O1 Mo6 O17 Mo5 -63.3(3) . . . . ?
O18 Mo6 O17 Mo5 55.9(6) . . . . ?
O24 Mo6 O17 Mo5 99.3(3) . . . . ?
O11 Mo6 O17 Mo5 19.9(2) . . . . ?
O28 Mo1 O18 Mo6 144.2(7) . . . . ?
O19 Mo1 O18 Mo6 41.1(7) . . . . ?
O13 Mo1 O18 Mo6 -52.9(10) . . . . ?
O5 Mo1 O18 Mo6 -120.7(7) . . . . ?
O9 Mo1 O18 Mo6 -43.0(7) . . . . ?
O28 Mo1 O19 Mo7 -123.9(4) . . . . ?
O18 Mo1 O19 Mo7 -20.9(5) . . . . ?
O13 Mo1 O19 Mo7 135.5(4) . . . . ?
O5 Mo1 O19 Mo7 71.7(8) . . . . ?
O9 Mo1 O19 Mo7 62.2(4) . . . . ?
O29 Mo2 O20 Mo8 146.1(6) . . . . ?
O13 Mo2 O20 Mo8 -112.2(6) . . . . ?
O14 Mo2 O20 Mo8 44.4(6) . . . . ?
O6 Mo2 O20 Mo8 -28.1(12) . . . . ?
O9 Mo2 O20 Mo8 -38.0(6) . . . . ?
O30 Mo3 O21 Mo8 -144.2(6) . . . . ?
O14 Mo3 O21 Mo8 -41.6(6) . . . . ?
O15 Mo3 O21 Mo8 116.2(6) . . . . ?
O7 Mo3 O21 Mo8 48.0(11) . . . . ?
O10 Mo3 O21 Mo8 42.4(6) . . . . ?
O31 Mo4 O22 Mo9 126.8(5) . . . . ?
O16 Mo4 O22 Mo9 23.5(5) . . . . ?
O15 Mo4 O22 Mo9 -132.3(5) . . . . ?
O8 Mo4 O22 Mo9 -51.3(9) . . . . ?
O10 Mo4 O22 Mo9 -59.1(4) . . . . ?
O36 Mo9 O23 Mo5 134.4(5) . . . . ?
O27 Mo9 O23 Mo5 -123.0(5) . . . . ?
O22 Mo9 O23 Mo5 33.1(5) . . . . ?
O26 Mo9 O23 Mo5 -32.2(9) . . . . ?
O12 Mo9 O23 Mo5 -51.2(5) . . . . ?
O34 Mo7 O24 Mo6 -137.4(5) . . . . ?
O27 Mo7 O24 Mo6 120.2(6) . . . . ?
O19 Mo7 O24 Mo6 -37.1(6) . . . . ?
O25 Mo7 O24 Mo6 27.8(9) . . . . ?
O12 Mo7 O24 Mo6 47.5(6) . . . . ?
O35 Mo8 O25 Mo7 167.7(3) . . . . ?
O26 Mo8 O25 Mo7 63.8(3) . . . . ?
O21 Mo8 O25 Mo7 -42.9(7) . . . . ?
O20 Mo8 O25 Mo7 -92.1(3) . . . . ?
O12 Mo8 O25 Mo7 -8.4(3) . . . . ?
O35 Mo8 O26 Mo9 -169.1(3) . . . . ?
O25 Mo8 O26 Mo9 -64.0(3) . . . . ?
O21 Mo8 O26 Mo9 92.0(3) . . . . ?
O20 Mo8 O26 Mo9 40.8(6) . . . . ?
O12 Mo8 O26 Mo9 8.2(2) . . . . ?
O3 P2 C11 C12 -122.3(13) . . . . ?
O5 P2 C11 C12 -3.8(14) . . . . ?
O6 P2 C11 C12 116.5(13) . . . . ?
O3 P2 C11 C16 56.5(11) . . . . ?
O5 P2 C11 C16 175.0(10) . . . . ?
O6 P2 C11 C16 -64.7(11) . . . . ?
C16 C11 C12 C13 -1(2) . . . . ?
P2 C11 C12 C13 178.0(14) . . . . ?
C11 C12 C13 C14 -6(3) . . . . ?
C12 C13 C14 C15 8(3) . . . . ?
C13 C14 C15 C16 -3(3) . . . . ?
C14 C15 C16 C11 -4(3) . . . . ?
C12 C11 C16 C15 6(2) . . . . ?
P2 C11 C16 C15 -173.1(13) . . . . ?
O8 P3 C21 C22 -41.4(10) . . . . ?
O4 P3 C21 C22 77.1(10) . . . . ?
O7 P3 C21 C22 -163.0(10) . . . . ?
O8 P3 C21 C26 136.0(9) . . . . ?
O4 P3 C21 C26 -105.4(9) . . . . ?
O7 P3 C21 C26 14.4(10) . . . . ?
C26 C21 C22 C23 2(2) . . . . ?
P3 C21 C22 C23 180.0(12) . . . . ?
C21 C22 C23 C24 1(2) . . . . ?
C22 C23 C24 C25B -1(2) . . . . ?
C22 C21 C26 C25B -5(2) . . . . ?
P3 C21 C26 C25B 177.3(13) . . . . ?
C35 N31 C31 C32 3(2) . . . . ?
Cu1 N31 C31 C32 -179.1(12) . . . . ?
N31 C31 C32 C33 3(2) . . . . ?
C31 C32 C33 C34 -4(2) . . . . ?
C32 C33 C34 C35 -1(3) . . . . ?
C31 N31 C35 C34 -9(2) . . . . ?
Cu1 N31 C35 C34 173.7(13) . . . . ?
C33 C34 C35 N31 8(3) . . . . ?
C21 C26 C25B C24 5(3) . . . . ?
C23 C24 C25B C26 -2(3) . . . . ?
C121 N1 C111 C112 170.9(8) . . . . ?
C141 N1 C111 C112 -66.1(10) . . . . ?
C131 N1 C111 C112 51.6(10) . . . . ?
N1 C111 C112 C113 174.4(9) . . . . ?
C111 C112 C113 C114 176.8(12) . . . . ?
C141 N1 C121 C122 46.7(10) . . . . ?
C111 N1 C121 C122 168.5(7) . . . . ?
C131 N1 C121 C122 -71.8(9) . . . . ?
N1 C121 C122 C123 165.8(9) . . . . ?
C121 C122 C123 C124 -177.7(10) . . . . ?
C121 N1 C131 C132 -59.4(11) . . . . ?
C141 N1 C131 C132 179.3(9) . . . . ?
C111 N1 C131 C132 60.0(11) . . . . ?
N1 C131 C132 C133 107.3(11) . . . . ?
C131 C132 C133 C134 -179.8(11) . . . . ?
C121 N1 C141 C142 59.1(11) . . . . ?
C111 N1 C141 C142 -62.2(12) . . . . ?
C131 N1 C141 C142 178.7(9) . . . . ?
N1 C141 C142 C143 -153.2(9) . . . . ?
C141 C142 C143 C144 -178.5(10) . . . . ?
C241 N2 C211 C212 175.2(9) . . . . ?
C231 N2 C211 C212 -63.7(12) . . . . ?
C221 N2 C211 C212 54.2(12) . . . . ?
N2 C211 C212 C213 163.6(12) . . . . ?
C211 C212 C213 C214 -174.9(15) . . . . ?
C241 N2 C221 C222 -54.6(12) . . . . ?
C211 N2 C221 C222 65.2(12) . . . . ?
C231 N2 C221 C222 -174.2(9) . . . . ?
N2 C221 C222 C223 -170.6(10) . . . . ?
C221 C222 C223 C224 -176.0(11) . . . . ?
C241 N2 C231 C232 68.0(11) . . . . ?
C211 N2 C231 C232 -51.7(12) . . . . ?
C221 N2 C231 C232 -172.7(10) . . . . ?
N2 C231 C232 C233 -156.1(10) . . . . ?
C231 C232 C233 C234 75.8(12) . . . . ?
C211 N2 C241 C242 179.5(8) . . . . ?
C231 N2 C241 C242 58.3(10) . . . . ?
C221 N2 C241 C242 -58.7(10) . . . . ?
N2 C241 C242 C243 175.0(9) . . . . ?
C241 C242 C243 C244 179.1(11) . . . . ?
C321 N3 C311 C312 -38.1(17) . . . . ?
C341 N3 C311 C312 -168.5(13) . . . . ?
C331 N3 C311 C312 80.7(14) . . . . ?
N3 C311 C312 C313 -175.5(11) . . . . ?
C311 C312 C313 C314 -177.7(10) . . . . ?
C341 N3 C321 C322 78.5(16) . . . . ?
C331 N3 C321 C322 -158.5(12) . . . . ?
C311 N3 C321 C322 -49.2(16) . . . . ?
N3 C321 C322 C323 -134(4) . . . . ?
C321 C322 C323 C324 -108(4) . . . . ?
C321 N3 C331 C332 -53.1(15) . . . . ?
C341 N3 C331 C332 74.4(15) . . . . ?
C311 N3 C331 C332 -172.1(13) . . . . ?
N3 C331 C332 C333 158(3) . . . . ?
C331 C332 C333 C334 46(4) . . . . ?
C321 N3 C341 C342 167.1(16) . . . . ?
C331 N3 C341 C342 41(2) . . . . ?
C311 N3 C341 C342 -64(2) . . . . ?
N3 C341 C342 C343 177.9(15) . . . . ?
C341 C342 C343 C344 73(2) . . . . ?
